data_1100781
loop_
_publ_author_name
'Chizu Shimokawa'
'Shinobu Itoh'

_publ_section_title
;

The First \b-Diketiminate-Ag(I) Complexes. Macrocyclic Dinuclear and

Tetranuclear Ag(I)-Complexes and Linear Coordination Polymer Ag(I)-Complex

;
_journal_name_full 'Inorganic Chemistry'
_journal_page_first 3010
_journal_page_last 3012
_journal_paper_doi 10.1021/ic0501014
_journal_volume 44
_journal_year 2005
_chemical_formula_moiety 'C56 H78 Ag2 Cl4 N4 '
_chemical_formula_sum 'C56 H78 Ag2 Cl4 N4'
_chemical_formula_weight 1164.81
_space_group_IT_number 2
_symmetry_cell_setting triclinic
_symmetry_Int_Tables_number 2
_symmetry_space_group_name_Hall '-P 1'
_symmetry_space_group_name_H-M 'P -1'
_cell_angle_alpha 82.84(3)
_cell_angle_beta 83.35(3)
_cell_angle_gamma 85.24(3)
_cell_formula_units_Z 2
_cell_length_a 11.160(8)
_cell_length_b 12.854(9)
_cell_length_c 21.44(2)
_cell_measurement_reflns_used 18481
_cell_measurement_temperature 153.1
_cell_measurement_theta_max 27.5
_cell_measurement_theta_min 3.1
_cell_volume 3024(4)
_computing_cell_refinement PROCESS-AUTO
_computing_data_collection PROCESS-AUTO
_computing_data_reduction CrystalStructure
_computing_molecular_graphics ORTEP3
_computing_publication_material 'CrystalStructure 3.6.0'
_computing_structure_refinement CRYSTALS
_computing_structure_solution SIR92
_diffrn_detector_area_resol_mean 10.00
_diffrn_measured_fraction_theta_full 0.9758
_diffrn_measured_fraction_theta_max 0.9758
_diffrn_measurement_device_type 'Rigaku RAXIS-RAPID'
_diffrn_measurement_method \w
_diffrn_radiation_type 'Mo K\a'
_diffrn_radiation_wavelength 0.7107
_diffrn_reflns_av_R_equivalents 0.064
_diffrn_reflns_limit_h_max 14
_diffrn_reflns_limit_h_min -14
_diffrn_reflns_limit_k_max 16
_diffrn_reflns_limit_k_min -15
_diffrn_reflns_limit_l_max 27
_diffrn_reflns_limit_l_min -27
_diffrn_reflns_number 29183
_diffrn_reflns_theta_full 27.48
_diffrn_reflns_theta_max 27.48
_exptl_absorpt_coefficient_mu 0.858
_exptl_absorpt_correction_T_max 0.918
_exptl_absorpt_correction_T_min 0.280
_exptl_absorpt_correction_type multi-scan
_exptl_absorpt_process_details
;

    Higashi, T. (1995). Program for Absorption Correction.

    Rigaku Corporation, Tokyo, Japan.

;
_exptl_crystal_colour colorless
_exptl_crystal_density_diffrn 1.279
_exptl_crystal_density_method 'not measured'
_exptl_crystal_description prism
_exptl_crystal_F_000 1208.00
_exptl_crystal_size_max 0.10
_exptl_crystal_size_mid 0.10
_exptl_crystal_size_min 0.10
_refine_diff_density_max 4.37
_refine_diff_density_min -1.89
_refine_ls_extinction_coef 248(57)
_refine_ls_extinction_method 'Larson (1970) Crystallographic Computing eq. 22'
_refine_ls_goodness_of_fit_ref 1.048
_refine_ls_hydrogen_treatment refall
_refine_ls_number_parameters 674
_refine_ls_number_reflns 7678
_refine_ls_R_factor_gt 0.0640
_refine_ls_shift/su_max 0.0000
_refine_ls_structure_factor_coef F
_refine_ls_weighting_details 'w = 1/[0.0005Fo^2^ + 1.4000\s(Fo^2^)]'
_refine_ls_weighting_scheme calc
_refine_ls_wR_factor_ref 0.0650
_reflns_number_gt 7678
_reflns_number_total 27911
_reflns_threshold_expression F^2^>2.0\s(F^2^)
_cod_data_source_file ic0501014si20050122_011347_2.cif
_cod_data_source_block '__Ag2(L3)2(CH2Cl2)2'
_cod_original_cell_volume 3023(3)
_cod_original_formula_sum 'C56 H78 Ag2 Cl4 N4 '
_cod_database_code 1100781

loop_
_symmetry_equiv_pos_site_id
_symmetry_equiv_pos_as_xyz
1 +X,+Y,+Z
2 -X,-Y,-Z

loop_
_atom_site_label
_atom_site_type_symbol
_atom_site_fract_x
_atom_site_fract_y
_atom_site_fract_z
_atom_site_U_iso_or_equiv
_atom_site_adp_type
_atom_site_occupancy
_atom_site_symmetry_multiplicity
_atom_site_calc_flag
_atom_site_refinement_flags
_atom_site_disorder_assembly
_atom_site_disorder_group
Ag(1) Ag 0.89202(7) 0.08546(6) 0.59391(4) 0.0249(2) Uani 1.00 1 d . . .
Ag(2) Ag 0.59893(7) 0.39884(6) -0.08768(4) 0.0210(2) Uani 1.00 1 d . . .
Cl(1) Cl 0.6423(3) 0.2296(3) 0.1523(1) 0.063(1) Uani 1.00 1 d . . .
Cl(2) Cl 0.4944(4) 0.2488(3) 0.0492(1) 0.066(1) Uani 1.00 1 d . . .
Cl(3) Cl 0.2371(3) 0.6838(3) 0.2111(1) 0.0508(9) Uani 1.00 1 d . . .
Cl(4) Cl 0.2806(3) 0.8487(2) 0.2872(2) 0.058(1) Uani 1.00 1 d . . .
N(1) N 0.8956(7) 0.2315(6) 0.5366(4) 0.033(2) Uani 1.00 1 d . . .
N(2) N 1.1003(7) 0.0685(6) 0.3587(3) 0.029(2) Uani 1.00 1 d . . .
N(3) N 0.7635(6) 0.4212(5) -0.0547(3) 0.025(2) Uani 1.00 1 d . . .
N(4) N 0.5774(7) 0.6112(5) 0.1135(3) 0.024(2) Uani 1.00 1 d . . .
C(1) C 1.0001(8) 0.1461(7) 0.4477(4) 0.024(3) Uani 1.00 1 d . . .
C(2) C 0.9446(8) 0.2339(7) 0.4763(4) 0.025(3) Uani 1.00 1 d . . .
C(3) C 1.0504(8) 0.1494(6) 0.3877(4) 0.024(3) Uani 1.00 1 d . . .
C(4) C 0.8466(8) 0.3246(6) 0.5572(4) 0.022(2) Uani 1.00 1 d . . .
C(5) C 0.913(1) 0.3874(7) 0.5842(4) 0.036(3) Uani 1.00 1 d . . .
C(6) C 0.858(1) 0.4845(8) 0.6064(6) 0.051(4) Uani 1.00 1 d . . .
C(7) C 0.740(1) 0.5161(7) 0.5959(5) 0.043(3) Uani 1.00 1 d . . .
C(8) C 0.6701(9) 0.4491(8) 0.5705(5) 0.036(3) Uani 1.00 1 d . . .
C(9) C 0.7227(8) 0.3556(7) 0.5515(4) 0.022(3) Uani 1.00 1 d . . .
C(10) C 1.043(1) 0.3548(8) 0.5946(4) 0.030(3) Uani 1.00 1 d . . .
C(11) C 1.053(1) 0.2959(9) 0.6646(6) 0.053(4) Uani 1.00 1 d . . .
C(12) C 1.124(1) 0.439(1) 0.5876(6) 0.063(4) Uani 1.00 1 d . . .
C(13) C 0.6440(8) 0.2830(9) 0.5202(5) 0.030(3) Uani 1.00 1 d . . .
C(14) C 0.512(1) 0.282(1) 0.5553(7) 0.073(5) Uani 1.00 1 d . . .
C(15) C 0.645(1) 0.319(1) 0.4505(5) 0.054(4) Uani 1.00 1 d . . .
C(16) C 1.153(1) 0.0856(8) 0.2956(4) 0.031(3) Uani 1.00 1 d . . .
C(17) C 1.0770(9) 0.0752(8) 0.2470(4) 0.036(3) Uani 1.00 1 d . . .
C(18) C 1.133(1) 0.0935(7) 0.1833(4) 0.042(3) Uani 1.00 1 d . . .
C(19) C 1.250(1) 0.1155(8) 0.1700(5) 0.040(3) Uani 1.00 1 d . . .
C(20) C 1.319(1) 0.1210(8) 0.2158(5) 0.048(3) Uani 1.00 1 d . . .
C(21) C 1.268(1) 0.1051(7) 0.2789(4) 0.038(3) Uani 1.00 1 d . . .
C(22) C 0.948(1) 0.0485(7) 0.2625(5) 0.031(3) Uani 1.00 1 d . . .
C(23) C 0.858(1) 0.1471(9) 0.2639(6) 0.061(4) Uani 1.00 1 d . . .
C(24) C 0.916(1) -0.025(1) 0.2188(6) 0.061(4) Uani 1.00 1 d . . .
C(25) C 1.3554(8) 0.1029(7) 0.3343(5) 0.030(3) Uani 1.00 1 d . . .
C(26) C 1.485(1) 0.065(1) 0.3135(6) 0.072(5) Uani 1.00 1 d . . .
C(27) C 1.343(1) 0.2110(9) 0.3574(6) 0.056(4) Uani 1.00 1 d . . .
C(28) C 0.6659(7) 0.5151(6) 0.0286(4) 0.019(2) Uani 1.00 1 d . . .
C(29) C 0.7725(7) 0.4785(6) -0.0033(4) 0.015(2) Uani 1.00 1 d . . .
C(30) C 0.6763(8) 0.5737(6) 0.0828(4) 0.019(2) Uani 1.00 1 d . . .
C(31) C 0.8808(9) 0.3839(7) -0.0884(4) 0.030(3) Uani 1.00 1 d . . .
C(32) C 0.9362(9) 0.4476(8) -0.1353(4) 0.031(3) Uani 1.00 1 d . . .
C(33) C 1.0395(8) 0.4054(8) -0.1675(5) 0.033(3) Uani 1.00 1 d . . .
C(34) C 1.0889(9) 0.3008(7) -0.1579(5) 0.036(3) Uani 1.00 1 d . . .
C(35) C 1.0137(8) 0.2339(8) -0.1057(5) 0.032(3) Uani 1.00 1 d . . .
C(36) C 0.9155(8) 0.2777(8) -0.0718(4) 0.030(3) Uani 1.00 1 d . . .
C(37) C 0.8971(9) 0.5620(7) -0.1493(5) 0.039(3) Uani 1.00 1 d . . .
C(38) C 0.971(1) 0.6314(9) -0.1213(6) 0.058(4) Uani 1.00 1 d . . .
C(39) C 0.899(1) 0.5933(9) -0.2219(5) 0.049(4) Uani 1.00 1 d . . .
C(40) C 0.844(1) 0.2041(8) -0.0246(6) 0.045(4) Uani 1.00 1 d . . .
C(41) C 0.785(1) 0.132(1) -0.0508(7) 0.075(5) Uani 1.00 1 d . . .
C(42) C 0.925(1) 0.153(1) 0.0278(6) 0.068(4) Uani 1.00 1 d . . .
C(43) C 0.6003(7) 0.6645(6) 0.1663(4) 0.013(2) Uani 1.00 1 d . . .
C(44) C 0.6203(8) 0.6022(8) 0.2233(4) 0.027(3) Uani 1.00 1 d . . .
C(45) C 0.6381(8) 0.6573(9) 0.2735(4) 0.038(3) Uani 1.00 1 d . . .
C(46) C 0.6333(8) 0.7638(8) 0.2683(5) 0.033(3) Uani 1.00 1 d . . .
C(47) C 0.6056(7) 0.8201(8) 0.2127(5) 0.031(3) Uani 1.00 1 d . . .
C(48) C 0.5888(9) 0.7727(8) 0.1606(5) 0.034(3) Uani 1.00 1 d . . .
C(49) C 0.6179(9) 0.4872(8) 0.2301(5) 0.034(3) Uani 1.00 1 d . . .
C(50) C 0.695(1) 0.4283(9) 0.2853(5) 0.052(3) Uani 1.00 1 d . . .
C(51) C 0.487(1) 0.4515(8) 0.2429(5) 0.039(3) Uani 1.00 1 d . . .
C(52) C 0.562(1) 0.8392(8) 0.1004(5) 0.035(3) Uani 1.00 1 d . . .
C(53) C 0.678(1) 0.851(1) 0.0575(5) 0.053(4) Uani 1.00 1 d . . .
C(54) C 0.493(1) 0.9401(8) 0.1089(6) 0.052(4) Uani 1.00 1 d . . .
C(55) C 0.523(1) 0.304(1) 0.1154(6) 0.074(5) Uani 1.00 1 d . . .
C(56) C 0.315(1) 0.7124(8) 0.2765(4) 0.041(3) Uani 1.00 1 d . . .
H(1) H 0.9971 0.0794 0.4723 0.031 Uiso 1.00 1 c R . .
H(2) H 0.9446 0.2996 0.4506 0.029 Uiso 1.00 1 c R . .
H(3) H 1.0544 0.2168 0.3640 0.027 Uiso 1.00 1 c R . .
H(4) H 0.9017 0.5280 0.6268 0.060 Uiso 1.00 1 c R . .
H(5) H 0.7039 0.5815 0.6074 0.050 Uiso 1.00 1 c R . .
H(6) H 0.5882 0.4697 0.5643 0.043 Uiso 1.00 1 c R . .
H(7) H 1.0729 0.3048 0.5665 0.038 Uiso 1.00 1 c R . .
H(8) H 1.0540 0.3453 0.6939 0.064 Uiso 1.00 1 c R . .
H(9) H 1.1202 0.2463 0.6679 0.064 Uiso 1.00 1 c R . .
H(10) H 0.9801 0.2605 0.6738 0.064 Uiso 1.00 1 c R . .
H(11) H 1.1586 0.4483 0.5448 0.077 Uiso 1.00 1 c R . .
H(12) H 1.1865 0.4198 0.6143 0.077 Uiso 1.00 1 c R . .
H(13) H 1.0828 0.5033 0.5982 0.077 Uiso 1.00 1 c R . .
H(14) H 0.6811 0.2136 0.5233 0.038 Uiso 1.00 1 c R . .
H(15) H 0.5086 0.2263 0.5887 0.087 Uiso 1.00 1 c R . .
H(16) H 0.4588 0.2711 0.5254 0.087 Uiso 1.00 1 c R . .
H(17) H 0.4872 0.3468 0.5718 0.087 Uiso 1.00 1 c R . .
H(18) H 0.5800 0.3706 0.4454 0.066 Uiso 1.00 1 c R . .
H(19) H 0.6355 0.2622 0.4277 0.066 Uiso 1.00 1 c R . .
H(20) H 0.7193 0.3495 0.4348 0.066 Uiso 1.00 1 c R . .
H(21) H 1.0851 0.0886 0.1499 0.049 Uiso 1.00 1 c R . .
H(22) H 1.2836 0.1242 0.1271 0.046 Uiso 1.00 1 c R . .
H(23) H 1.4007 0.1388 0.2057 0.057 Uiso 1.00 1 c R . .
H(24) H 0.9405 0.0120 0.3039 0.038 Uiso 1.00 1 c R . .
H(25) H 0.8503 0.1699 0.3047 0.074 Uiso 1.00 1 c R . .
H(26) H 0.7794 0.1373 0.2530 0.074 Uiso 1.00 1 c R . .
H(27) H 0.8946 0.1986 0.2338 0.074 Uiso 1.00 1 c R . .
H(28) H 0.8835 0.0166 0.1841 0.072 Uiso 1.00 1 c R . .
H(29) H 0.8580 -0.0714 0.2394 0.072 Uiso 1.00 1 c R . .
H(30) H 0.9870 -0.0646 0.2040 0.072 Uiso 1.00 1 c R . .
H(31) H 1.3188 0.0584 0.3687 0.035 Uiso 1.00 1 c R . .
H(32) H 1.4907 -0.0100 0.3215 0.087 Uiso 1.00 1 c R . .
H(33) H 1.5378 0.0925 0.3378 0.087 Uiso 1.00 1 c R . .
H(34) H 1.5071 0.0851 0.2698 0.087 Uiso 1.00 1 c R . .
H(35) H 1.4102 0.2445 0.3348 0.070 Uiso 1.00 1 c R . .
H(36) H 1.3472 0.2088 0.4015 0.070 Uiso 1.00 1 c R . .
H(37) H 1.2701 0.2491 0.3465 0.070 Uiso 1.00 1 c R . .
H(38) H 0.5875 0.5048 0.0183 0.023 Uiso 1.00 1 c R . .
H(39) H 0.8480 0.4923 0.0092 0.016 Uiso 1.00 1 c R . .
H(40) H 0.7539 0.5813 0.0951 0.021 Uiso 1.00 1 c R . .
H(41) H 1.0774 0.4484 -0.2023 0.041 Uiso 1.00 1 c R . .
H(42) H 1.1615 0.2747 -0.1801 0.048 Uiso 1.00 1 c R . .
H(43) H 1.0403 0.1619 -0.0976 0.037 Uiso 1.00 1 c R . .
H(44) H 0.8173 0.5706 -0.1289 0.043 Uiso 1.00 1 c R . .
H(45) H 0.9446 0.6362 -0.0780 0.072 Uiso 1.00 1 c R . .
H(46) H 0.9731 0.7001 -0.1436 0.072 Uiso 1.00 1 c R . .
H(47) H 1.0498 0.5969 -0.1251 0.072 Uiso 1.00 1 c R . .
H(48) H 0.9738 0.6227 -0.2364 0.059 Uiso 1.00 1 c R . .
H(49) H 0.8344 0.6448 -0.2295 0.059 Uiso 1.00 1 c R . .
H(50) H 0.8911 0.5348 -0.2438 0.059 Uiso 1.00 1 c R . .
H(51) H 0.7775 0.2451 -0.0058 0.053 Uiso 1.00 1 c R . .
H(52) H 0.7077 0.1563 -0.0626 0.090 Uiso 1.00 1 c R . .
H(53) H 0.7793 0.0686 -0.0228 0.090 Uiso 1.00 1 c R . .
H(54) H 0.8380 0.1184 -0.0876 0.090 Uiso 1.00 1 c R . .
H(55) H 0.9614 0.0877 0.0165 0.079 Uiso 1.00 1 c R . .
H(56) H 0.8740 0.1419 0.0663 0.079 Uiso 1.00 1 c R . .
H(57) H 0.9862 0.1976 0.0330 0.079 Uiso 1.00 1 c R . .
H(58) H 0.6568 0.6183 0.3122 0.046 Uiso 1.00 1 c R . .
H(59) H 0.6454 0.7971 0.3040 0.040 Uiso 1.00 1 c R . .
H(60) H 0.5993 0.8945 0.2107 0.040 Uiso 1.00 1 c R . .
H(61) H 0.6554 0.4642 0.1916 0.041 Uiso 1.00 1 c R . .
H(62) H 0.7777 0.4156 0.2696 0.060 Uiso 1.00 1 c R . .
H(63) H 0.6624 0.3636 0.3022 0.060 Uiso 1.00 1 c R . .
H(64) H 0.6899 0.4735 0.3175 0.060 Uiso 1.00 1 c R . .
H(65) H 0.4643 0.4403 0.2872 0.045 Uiso 1.00 1 c R . .
H(66) H 0.4862 0.3872 0.2254 0.045 Uiso 1.00 1 c R . .
H(67) H 0.4309 0.5021 0.2240 0.045 Uiso 1.00 1 c R . .
H(68) H 0.5148 0.7994 0.0793 0.043 Uiso 1.00 1 c R . .
H(69) H 0.7053 0.9157 0.0650 0.064 Uiso 1.00 1 c R . .
H(70) H 0.6676 0.8529 0.0140 0.064 Uiso 1.00 1 c R . .
H(71) H 0.7354 0.7952 0.0689 0.064 Uiso 1.00 1 c R . .
H(72) H 0.4086 0.9300 0.1136 0.064 Uiso 1.00 1 c R . .
H(73) H 0.5103 0.9937 0.0751 0.064 Uiso 1.00 1 c R . .
H(74) H 0.5149 0.9601 0.1469 0.064 Uiso 1.00 1 c R . .
H(75) H 0.4538 0.2931 0.1448 0.092 Uiso 1.00 1 c R . .
H(76) H 0.5349 0.3766 0.1069 0.092 Uiso 1.00 1 c R . .
H(77) H 0.2822 0.6721 0.3139 0.051 Uiso 1.00 1 c R . .
H(78) H 0.3995 0.6962 0.2699 0.051 Uiso 1.00 1 c R . .

loop_
_atom_site_aniso_label
_atom_site_aniso_U_11
_atom_site_aniso_U_22
_atom_site_aniso_U_33
_atom_site_aniso_U_12
_atom_site_aniso_U_13
_atom_site_aniso_U_23
Ag(1) 0.0335(5) 0.0194(5) 0.0202(5) 0.0013(4) 0.0025(4) -0.0032(4)
Ag(2) 0.0184(5) 0.0219(5) 0.0233(5) 0.0007(3) -0.0007(4) -0.0077(4)
Cl(1) 0.057(2) 0.082(2) 0.052(2) -0.010(2) -0.014(2) -0.003(2)
Cl(2) 0.087(3) 0.070(2) 0.046(2) -0.026(2) -0.020(2) 0.002(2)
Cl(3) 0.038(2) 0.083(2) 0.037(2) -0.004(2) -0.002(1) -0.031(2)
Cl(4) 0.071(2) 0.033(2) 0.065(2) 0.000(1) 0.023(2) -0.018(1)
N(1) 0.021(4) 0.040(5) 0.036(5) 0.006(4) -0.000(4) -0.005(4)
N(2) 0.033(5) 0.030(4) 0.021(4) -0.012(4) 0.012(4) 0.002(3)
N(3) 0.025(4) 0.020(4) 0.025(4) 0.009(3) 0.010(3) 0.002(3)
N(4) 0.030(4) 0.021(4) 0.023(4) 0.003(3) -0.019(4) -0.003(3)
C(1) 0.029(5) 0.016(5) 0.031(5) -0.004(4) -0.005(5) -0.010(4)
C(2) 0.029(5) 0.030(5) 0.014(5) -0.004(4) -0.004(4) 0.005(4)
C(3) 0.028(5) 0.006(4) 0.035(6) 0.001(4) 0.008(5) -0.000(4)
C(4) 0.030(5) 0.014(5) 0.017(5) 0.010(4) 0.007(4) -0.004(4)
C(5) 0.071(8) 0.023(5) 0.020(5) 0.002(5) -0.013(5) -0.016(4)
C(6) 0.074(8) 0.019(6) 0.057(7) 0.006(6) 0.015(6) -0.014(5)
C(7) 0.059(7) 0.017(5) 0.049(7) 0.015(5) 0.004(6) -0.013(5)
C(8) 0.026(5) 0.049(7) 0.031(6) 0.010(5) -0.002(5) -0.008(5)
C(9) 0.023(6) 0.024(5) 0.016(5) 0.008(4) 0.008(4) -0.007(4)
C(10) 0.048(7) 0.030(6) 0.016(5) -0.013(5) 0.011(5) -0.020(4)
C(11) 0.064(9) 0.043(7) 0.054(8) -0.005(6) -0.033(7) 0.013(6)
C(12) 0.069(9) 0.068(9) 0.056(8) -0.028(7) -0.007(7) -0.007(7)
C(13) 0.010(5) 0.055(7) 0.029(6) -0.001(5) -0.004(5) -0.016(5)
C(14) 0.07(1) 0.058(9) 0.08(1) 0.006(7) 0.006(8) -0.023(7)
C(15) 0.041(7) 0.074(8) 0.049(7) -0.012(6) -0.012(6) -0.002(6)
C(16) 0.040(6) 0.039(6) 0.014(5) -0.010(5) 0.009(5) -0.009(4)
C(17) 0.037(6) 0.043(6) 0.021(6) -0.006(5) 0.008(5) 0.012(5)
C(18) 0.085(9) 0.026(6) 0.013(5) 0.007(6) -0.003(5) -0.001(4)
C(19) 0.041(7) 0.043(6) 0.031(6) 0.002(5) 0.016(5) -0.009(5)
C(20) 0.049(7) 0.036(6) 0.056(7) -0.008(5) 0.011(6) -0.010(5)
C(21) 0.064(8) 0.024(5) 0.017(5) -0.001(5) 0.028(5) -0.002(4)
C(22) 0.032(6) 0.036(6) 0.029(6) 0.005(5) -0.017(5) -0.005(5)
C(23) 0.09(1) 0.051(7) 0.047(8) -0.025(7) 0.004(7) -0.004(6)
C(24) 0.08(1) 0.047(7) 0.058(8) -0.008(7) 0.006(7) -0.003(6)
C(25) 0.022(5) 0.028(6) 0.037(6) -0.007(4) 0.006(5) 0.001(4)
C(26) 0.041(8) 0.13(1) 0.051(8) -0.022(8) 0.009(6) -0.020(8)
C(27) 0.059(8) 0.058(8) 0.057(8) -0.021(6) -0.028(7) -0.007(6)
C(28) 0.009(4) 0.025(5) 0.024(5) -0.004(4) 0.008(4) -0.013(4)
C(29) 0.002(4) 0.029(5) 0.010(4) 0.013(3) 0.014(3) -0.002(3)
C(30) 0.029(5) 0.014(4) 0.009(4) 0.012(4) 0.006(4) 0.006(3)
C(31) 0.048(6) 0.021(5) 0.026(6) 0.015(5) -0.027(5) -0.014(4)
C(32) 0.040(6) 0.048(6) 0.010(5) -0.006(5) -0.013(5) -0.005(5)
C(33) 0.026(5) 0.035(6) 0.041(6) -0.012(4) 0.004(5) -0.015(5)
C(34) 0.029(5) 0.019(5) 0.072(7) 0.016(4) -0.041(6) -0.030(5)
C(35) 0.016(5) 0.040(6) 0.037(6) 0.011(4) 0.011(5) -0.012(5)
C(36) 0.025(5) 0.043(6) 0.020(5) 0.001(5) 0.003(4) -0.007(5)
C(37) 0.035(6) 0.040(6) 0.033(6) 0.029(5) 0.007(5) -0.002(5)
C(38) 0.064(8) 0.039(7) 0.076(9) -0.002(6) -0.015(7) -0.021(6)
C(39) 0.043(7) 0.049(7) 0.056(7) 0.003(6) -0.020(6) -0.008(6)
C(40) 0.052(8) 0.023(6) 0.056(8) -0.004(6) -0.011(7) 0.010(6)
C(41) 0.044(9) 0.09(1) 0.09(1) -0.012(8) -0.040(9) 0.031(9)
C(42) 0.09(1) 0.063(8) 0.043(8) 0.016(8) -0.010(8) 0.012(6)
C(43) -0.001(4) 0.018(5) 0.023(5) -0.002(3) 0.001(4) -0.010(4)
C(44) 0.021(5) 0.045(6) 0.017(5) -0.012(4) 0.005(4) -0.012(4)
C(45) 0.017(5) 0.069(8) 0.029(6) -0.008(5) -0.008(5) -0.006(5)
C(46) 0.017(5) 0.048(7) 0.035(6) 0.004(4) 0.007(4) -0.023(5)
C(47) 0.004(4) 0.043(6) 0.053(6) 0.007(4) -0.008(4) -0.029(5)
C(48) 0.040(6) 0.038(6) 0.021(5) -0.009(5) 0.019(5) -0.009(4)
C(49) 0.024(6) 0.053(7) 0.025(6) -0.001(5) -0.005(5) -0.004(5)
C(50) 0.060(8) 0.054(7) 0.035(6) 0.011(6) -0.008(6) 0.015(5)
C(51) 0.043(7) 0.022(5) 0.047(7) 0.003(5) 0.014(6) -0.005(5)
C(52) 0.038(7) 0.028(6) 0.040(7) -0.016(5) -0.023(6) 0.018(5)
C(53) 0.040(7) 0.082(9) 0.037(6) -0.040(6) -0.024(6) 0.032(6)
C(54) 0.050(7) 0.052(7) 0.056(8) 0.007(6) -0.029(6) -0.007(6)
C(55) 0.11(1) 0.060(9) 0.061(9) -0.038(8) -0.001(9) -0.028(7)
C(56) 0.071(8) 0.035(6) 0.021(5) -0.019(5) 0.002(5) -0.014(4)

loop_
_atom_type_symbol
_atom_type_description
_atom_type_scat_dispersion_real
_atom_type_scat_dispersion_imag
_atom_type_scat_source
C C 0.003 0.002
;

International Tables for Crystallography

(1992, Vol. C, Tables 4.2.6.8 and 6.1.1.4)

;
H H 0.000 0.000
;

International Tables for Crystallography

(1992, Vol. C, Table 6.1.1.4)

;
Ag Ag -0.897 1.101
;

International Tables for Crystallography

(1992, Vol. C, Tables 4.2.6.8 and 6.1.1.4)

;
Cl Cl 0.148 0.159
;

International Tables for Crystallography

(1992, Vol. C, Tables 4.2.6.8 and 6.1.1.4)

;
N N 0.006 0.003
;

International Tables for Crystallography

(1992, Vol. C, Tables 4.2.6.8 and 6.1.1.4)

;

loop_
_geom_angle_atom_site_label_1
_geom_angle_atom_site_label_2
_geom_angle_atom_site_label_3
_geom_angle
_geom_angle_publ_flag
_geom_angle_site_symmetry_1
_geom_angle_site_symmetry_2
_geom_angle_site_symmetry_3
N(2) Ag(1) N(1) 172.9(3) ? 75602 . .
Ag(1) N(1) C(2) 118.8(6) ? . . .
Ag(1) N(1) C(4) 123.4(6) ? . . .
Ag(1) N(2) C(3) 121.3(6) ? . 75602 75602
Ag(1) N(2) C(16) 119.0(6) ? . 75602 75602
N(4) Ag(2) N(3) 173.2(3) ? 66502 . .
Ag(2) N(3) C(29) 123.4(5) ? . . .
Ag(2) N(3) C(31) 120.6(6) ? . . .
Ag(2) N(4) C(30) 124.1(6) ? . 66502 66502
Ag(2) N(4) C(43) 122.9(5) ? . 66502 66502
Cl(1) C(55) Cl(2) 110.6(8) ? . . .
Cl(3) C(56) Cl(4) 108.3(5) ? . . .
N(1) C(2) C(1) 125.2(8) ? . . .
C(4) N(1) C(2) 117.8(7) ? . . .
N(1) C(4) C(5) 121.9(8) ? . . .
N(1) C(4) C(9) 119.5(8) ? . . .
C(3) N(2) Ag(1) 121.3(6) ? . . 75602
C(16) N(2) Ag(1) 119.0(6) ? . . 75602
N(2) C(3) C(1) 126.7(8) ? . . .
C(16) N(2) C(3) 119.7(7) ? . . .
N(2) C(16) C(17) 117.0(9) ? . . .
N(2) C(16) C(21) 124.1(9) ? . . .
N(3) C(29) C(28) 117.3(7) ? . . .
C(31) N(3) C(29) 115.7(7) ? . . .
N(3) C(31) C(32) 119.6(8) ? . . .
N(3) C(31) C(36) 114.4(7) ? . . .
C(30) N(4) Ag(2) 124.1(6) ? . . 66502
C(43) N(4) Ag(2) 122.9(5) ? . . 66502
N(4) C(30) C(28) 118.7(8) ? . . .
C(43) N(4) C(30) 113.0(7) ? . . .
N(4) C(43) C(44) 117.6(7) ? . . .
N(4) C(43) C(48) 119.1(7) ? . . .
C(3) C(1) C(2) 124.9(8) ? . . .
C(9) C(4) C(5) 118.6(8) ? . . .
C(4) C(5) C(10) 120.4(8) ? . . .
C(4) C(5) C(6) 120(1) ? . . .
C(4) C(9) C(13) 119.3(8) ? . . .
C(4) C(9) C(8) 121.5(9) ? . . .
C(10) C(5) C(6) 118(1) ? . . .
C(5) C(6) C(7) 119(1) ? . . .
C(5) C(10) C(11) 111.1(8) ? . . .
C(5) C(10) C(12) 116.1(9) ? . . .
C(6) C(7) C(8) 119.9(9) ? . . .
C(7) C(8) C(9) 119.7(9) ? . . .
C(8) C(9) C(13) 119.1(8) ? . . .
C(9) C(13) C(15) 109.7(8) ? . . .
C(9) C(13) C(14) 110.2(9) ? . . .
C(12) C(10) C(11) 105.3(9) ? . . .
C(15) C(13) C(14) 112.4(9) ? . . .
C(21) C(16) C(17) 118.8(8) ? . . .
C(16) C(17) C(22) 121.8(8) ? . . .
C(16) C(17) C(18) 115(1) ? . . .
C(16) C(21) C(25) 118.2(8) ? . . .
C(16) C(21) C(20) 123(1) ? . . .
C(22) C(17) C(18) 122(1) ? . . .
C(17) C(18) C(19) 121(1) ? . . .
C(17) C(22) C(23) 113.0(9) ? . . .
C(17) C(22) C(24) 110.5(9) ? . . .
C(18) C(19) C(20) 121(1) ? . . .
C(19) C(20) C(21) 118(1) ? . . .
C(20) C(21) C(25) 118(1) ? . . .
C(21) C(25) C(27) 108.0(8) ? . . .
C(21) C(25) C(26) 112.3(9) ? . . .
C(24) C(22) C(23) 112(1) ? . . .
C(27) C(25) C(26) 114(1) ? . . .
C(30) C(28) C(29) 116.9(8) ? . . .
C(36) C(31) C(32) 125.5(9) ? . . .
C(31) C(32) C(37) 123.0(8) ? . . .
C(31) C(32) C(33) 116.5(9) ? . . .
C(31) C(36) C(40) 124.6(8) ? . . .
C(31) C(36) C(35) 118.2(8) ? . . .
C(37) C(32) C(33) 120.3(8) ? . . .
C(32) C(33) C(34) 126.4(9) ? . . .
C(32) C(37) C(38) 112.6(9) ? . . .
C(32) C(37) C(39) 110.5(8) ? . . .
C(33) C(34) C(35) 112.3(8) ? . . .
C(34) C(35) C(36) 120.9(8) ? . . .
C(35) C(36) C(40) 116.7(9) ? . . .
C(36) C(40) C(41) 114(1) ? . . .
C(36) C(40) C(42) 109(1) ? . . .
C(39) C(37) C(38) 110.7(9) ? . . .
C(42) C(40) C(41) 113(1) ? . . .
C(48) C(43) C(44) 122.9(8) ? . . .
C(43) C(44) C(49) 121.8(8) ? . . .
C(43) C(44) C(45) 115.6(9) ? . . .
C(43) C(48) C(52) 123.0(9) ? . . .
C(43) C(48) C(47) 117.3(9) ? . . .
C(49) C(44) C(45) 122.6(8) ? . . .
C(44) C(45) C(46) 122.5(9) ? . . .
C(44) C(49) C(51) 112.0(8) ? . . .
C(44) C(49) C(50) 113.3(9) ? . . .
C(45) C(46) C(47) 119(1) ? . . .
C(46) C(47) C(48) 122.4(9) ? . . .
C(47) C(48) C(52) 119.7(9) ? . . .
C(48) C(52) C(53) 108.9(9) ? . . .
C(48) C(52) C(54) 115.1(9) ? . . .
C(51) C(49) C(50) 108.5(8) ? . . .
C(54) C(52) C(53) 113.3(9) ? . . .
Cl(1) C(55) H(75) 104.5030 ? . . .
Cl(1) C(55) H(76) 113.7546 ? . . .
Cl(2) C(55) H(75) 104.9240 ? . . .
Cl(2) C(55) H(76) 112.8456 ? . . .
Cl(3) C(56) H(77) 108.1743 ? . . .
Cl(3) C(56) H(78) 112.3216 ? . . .
Cl(4) C(56) H(77) 107.2035 ? . . .
Cl(4) C(56) H(78) 111.2099 ? . . .
N(1) C(2) H(2) 118.3285 ? . . .
N(2) C(3) H(3) 116.3378 ? . . .
N(3) C(29) H(39) 122.5759 ? . . .
N(4) C(30) H(40) 121.6961 ? . . .
H(1) C(1) C(2) 117.2564 ? . . .
C(1) C(2) H(2) 116.4102 ? . . .
H(1) C(1) C(3) 117.7305 ? . . .
C(1) C(3) H(3) 116.8786 ? . . .
C(5) C(6) H(4) 121.7563 ? . . .
C(5) C(10) H(7) 108.6962 ? . . .
H(4) C(6) C(7) 118.9011 ? . . .
C(6) C(7) H(5) 120.8461 ? . . .
C(7) C(8) H(6) 120.1390 ? . . .
H(5) C(7) C(8) 119.2045 ? . . .
H(6) C(8) C(9) 120.0644 ? . . .
C(9) C(13) H(14) 108.7542 ? . . .
H(7) C(10) C(11) 105.9393 ? . . .
C(10) C(11) H(10) 103.3617 ? . . .
C(10) C(11) H(8) 110.7210 ? . . .
C(10) C(11) H(9) 114.1337 ? . . .
H(7) C(10) C(12) 109.1896 ? . . .
C(10) C(12) H(11) 108.0038 ? . . .
C(10) C(12) H(12) 108.9533 ? . . .
C(10) C(12) H(13) 111.4212 ? . . .
H(10) C(11) H(8) 109.4672 ? . . .
H(9) C(11) H(8) 109.4719 ? . . .
H(10) C(11) H(9) 109.4734 ? . . .
H(12) C(12) H(11) 109.4771 ? . . .
H(13) C(12) H(11) 109.4744 ? . . .
H(13) C(12) H(12) 109.4787 ? . . .
H(14) C(13) C(14) 109.6007 ? . . .
C(13) C(14) H(15) 109.0867 ? . . .
C(13) C(14) H(17) 111.6944 ? . . .
C(13) C(14) H(16) 107.6033 ? . . .
H(14) C(13) C(15) 106.0155 ? . . .
C(13) C(15) H(20) 110.1688 ? . . .
C(13) C(15) H(18) 107.3454 ? . . .
C(13) C(15) H(19) 110.8752 ? . . .
H(17) C(14) H(15) 109.4750 ? . . .
H(16) C(14) H(15) 109.4714 ? . . .
H(17) C(14) H(16) 109.4704 ? . . .
H(20) C(15) H(18) 109.4692 ? . . .
H(19) C(15) H(18) 109.4716 ? . . .
H(20) C(15) H(19) 109.4749 ? . . .
C(17) C(18) H(21) 118.2035 ? . . .
C(17) C(22) H(24) 107.1315 ? . . .
H(21) C(18) C(19) 119.8148 ? . . .
C(18) C(19) H(22) 119.0485 ? . . .
C(19) C(20) H(23) 120.3094 ? . . .
H(22) C(19) C(20) 119.6620 ? . . .
H(23) C(20) C(21) 121.0619 ? . . .
C(21) C(25) H(31) 104.5441 ? . . .
C(22) C(23) H(26) 114.6268 ? . . .
C(22) C(23) H(27) 104.4805 ? . . .
H(24) C(22) C(23) 106.6460 ? . . .
C(22) C(23) H(25) 109.1447 ? . . .
H(24) C(22) C(24) 107.0102 ? . . .
C(22) C(24) H(28) 107.4580 ? . . .
C(22) C(24) H(29) 111.3411 ? . . .
C(22) C(24) H(30) 109.5996 ? . . .
H(26) C(23) H(25) 109.4660 ? . . .
H(27) C(23) H(25) 109.4741 ? . . .
H(27) C(23) H(26) 109.4778 ? . . .
H(29) C(24) H(28) 109.4660 ? . . .
H(30) C(24) H(28) 109.4676 ? . . .
H(30) C(24) H(29) 109.4714 ? . . .
H(31) C(25) C(26) 112.7476 ? . . .
C(25) C(26) H(32) 107.6493 ? . . .
C(25) C(26) H(34) 111.8894 ? . . .
C(25) C(26) H(33) 108.8415 ? . . .
H(31) C(25) C(27) 104.2302 ? . . .
C(25) C(27) H(37) 111.4305 ? . . .
C(25) C(27) H(36) 113.5717 ? . . .
C(25) C(27) H(35) 103.2115 ? . . .
H(34) C(26) H(32) 109.4741 ? . . .
H(33) C(26) H(32) 109.4736 ? . . .
H(34) C(26) H(33) 109.4707 ? . . .
H(37) C(27) H(35) 109.4676 ? . . .
H(36) C(27) H(35) 109.4744 ? . . .
H(37) C(27) H(36) 109.4719 ? . . .
H(38) C(28) C(29) 124.5203 ? . . .
C(28) C(29) H(39) 120.1149 ? . . .
H(38) C(28) C(30) 118.6174 ? . . .
C(28) C(30) H(40) 119.6201 ? . . .
C(32) C(33) H(41) 117.5293 ? . . .
C(32) C(37) H(44) 105.9493 ? . . .
H(41) C(33) C(34) 115.7995 ? . . .
C(33) C(34) H(42) 124.3212 ? . . .
C(34) C(35) H(43) 116.8073 ? . . .
H(42) C(34) C(35) 123.3870 ? . . .
H(43) C(35) C(36) 122.2786 ? . . .
C(36) C(40) H(51) 107.1109 ? . . .
H(44) C(37) C(38) 106.2861 ? . . .
C(37) C(38) H(45) 111.8829 ? . . .
C(37) C(38) H(47) 103.3842 ? . . .
C(37) C(38) H(46) 112.9547 ? . . .
H(44) C(37) C(39) 110.6567 ? . . .
C(37) C(39) H(48) 107.4124 ? . . .
C(37) C(39) H(49) 108.7990 ? . . .
C(37) C(39) H(50) 112.1505 ? . . .
H(47) C(38) H(45) 109.4671 ? . . .
H(46) C(38) H(45) 109.4750 ? . . .
H(47) C(38) H(46) 109.4785 ? . . .
H(49) C(39) H(48) 109.4795 ? . . .
H(50) C(39) H(48) 109.4749 ? . . .
H(50) C(39) H(49) 109.4755 ? . . .
H(51) C(40) C(41) 102.1717 ? . . .
C(40) C(41) H(52) 114.3050 ? . . .
C(40) C(41) H(54) 103.5998 ? . . .
C(40) C(41) H(53) 110.3136 ? . . .
H(51) C(40) C(42) 109.2845 ? . . .
C(40) C(42) H(56) 107.5694 ? . . .
C(40) C(42) H(57) 111.5868 ? . . .
C(40) C(42) H(55) 109.2315 ? . . .
H(54) C(41) H(52) 109.4671 ? . . .
H(53) C(41) H(52) 109.4775 ? . . .
H(54) C(41) H(53) 109.4755 ? . . .
H(56) C(42) H(55) 109.4702 ? . . .
H(57) C(42) H(55) 109.4677 ? . . .
H(57) C(42) H(56) 109.4769 ? . . .
C(44) C(45) H(58) 118.5680 ? . . .
C(44) C(49) H(61) 107.1501 ? . . .
H(58) C(45) C(46) 118.8795 ? . . .
C(45) C(46) H(59) 118.9864 ? . . .
C(46) C(47) H(60) 117.5540 ? . . .
H(59) C(46) C(47) 121.9049 ? . . .
H(60) C(47) C(48) 120.0732 ? . . .
C(48) C(52) H(68) 106.6706 ? . . .
H(61) C(49) C(50) 106.2109 ? . . .
C(49) C(50) H(63) 110.2832 ? . . .
C(49) C(50) H(64) 107.1750 ? . . .
C(49) C(50) H(62) 110.9253 ? . . .
H(61) C(49) C(51) 109.5345 ? . . .
C(49) C(51) H(66) 107.4518 ? . . .
C(49) C(51) H(67) 111.4595 ? . . .
C(49) C(51) H(65) 109.4724 ? . . .
H(63) C(50) H(62) 109.4688 ? . . .
H(64) C(50) H(62) 109.4741 ? . . .
H(64) C(50) H(63) 109.4755 ? . . .
H(66) C(51) H(65) 109.4719 ? . . .
H(67) C(51) H(65) 109.4777 ? . . .
H(67) C(51) H(66) 109.4690 ? . . .
H(68) C(52) C(53) 104.7094 ? . . .
C(52) C(53) H(71) 109.8944 ? . . .
C(52) C(53) H(69) 104.8609 ? . . .
C(52) C(53) H(70) 113.5389 ? . . .
H(68) C(52) C(54) 107.3275 ? . . .
C(52) C(54) H(72) 109.5836 ? . . .
C(52) C(54) H(74) 105.3527 ? . . .
C(52) C(54) H(73) 113.3706 ? . . .
H(71) C(53) H(69) 109.4722 ? . . .
H(70) C(53) H(69) 109.4759 ? . . .
H(71) C(53) H(70) 109.4655 ? . . .
H(74) C(54) H(72) 109.4707 ? . . .
H(73) C(54) H(72) 109.4719 ? . . .
H(74) C(54) H(73) 109.4775 ? . . .
H(76) C(55) H(75) 109.4539 ? . . .
H(78) C(56) H(77) 109.4635 ? . . .

loop_
_geom_bond_atom_site_label_1
_geom_bond_atom_site_label_2
_geom_bond_distance
_geom_bond_publ_flag
_geom_bond_site_symmetry_1
_geom_bond_site_symmetry_2
Ag(1) N(1) 2.112(7) ? . .
Ag(1) N(2) 2.110(7) ? . 75602
Ag(2) N(3) 2.097(8) ? . .
Ag(2) N(4) 2.123(8) ? . 66502
Cl(1) C(55) 1.77(1) ? . .
Cl(2) C(55) 1.74(2) ? . .
Cl(3) C(56) 1.82(1) ? . .
Cl(4) C(56) 1.80(1) ? . .
N(1) C(2) 1.34(1) ? . .
N(1) C(4) 1.38(1) ? . .
N(2) Ag(1) 2.110(7) ? . 75602
N(2) C(3) 1.33(1) ? . .
N(2) C(16) 1.41(1) ? . .
N(3) C(29) 1.41(1) ? . .
N(3) C(31) 1.49(1) ? . .
N(4) Ag(2) 2.123(8) ? . 66502
N(4) C(30) 1.31(1) ? . .
N(4) C(43) 1.45(1) ? . .
C(1) C(2) 1.41(1) ? . .
C(1) C(3) 1.34(1) ? . .
C(4) C(5) 1.36(1) ? . .
C(4) C(9) 1.42(1) ? . .
C(5) C(6) 1.45(1) ? . .
C(5) C(10) 1.51(2) ? . .
C(6) C(7) 1.38(2) ? . .
C(7) C(8) 1.40(2) ? . .
C(8) C(9) 1.38(1) ? . .
C(9) C(13) 1.59(1) ? . .
C(10) C(11) 1.61(1) ? . .
C(10) C(12) 1.46(2) ? . .
C(13) C(14) 1.58(2) ? . .
C(13) C(15) 1.51(2) ? . .
C(16) C(17) 1.44(1) ? . .
C(16) C(21) 1.33(2) ? . .
C(17) C(18) 1.43(1) ? . .
C(17) C(22) 1.50(2) ? . .
C(18) C(19) 1.35(2) ? . .
C(19) C(20) 1.33(2) ? . .
C(20) C(21) 1.41(1) ? . .
C(21) C(25) 1.62(1) ? . .
C(22) C(23) 1.55(1) ? . .
C(22) C(24) 1.50(2) ? . .
C(25) C(26) 1.52(1) ? . .
C(25) C(27) 1.52(2) ? . .
C(28) C(29) 1.38(1) ? . .
C(28) C(30) 1.48(1) ? . .
C(31) C(32) 1.34(1) ? . .
C(31) C(36) 1.40(1) ? . .
C(32) C(33) 1.38(1) ? . .
C(32) C(37) 1.50(1) ? . .
C(33) C(34) 1.41(1) ? . .
C(34) C(35) 1.53(1) ? . .
C(35) C(36) 1.36(1) ? . .
C(36) C(40) 1.50(1) ? . .
C(37) C(38) 1.49(2) ? . .
C(37) C(39) 1.56(1) ? . .
C(40) C(41) 1.38(2) ? . .
C(40) C(42) 1.57(2) ? . .
C(43) C(44) 1.41(1) ? . .
C(43) C(48) 1.38(1) ? . .
C(44) C(45) 1.40(1) ? . .
C(44) C(49) 1.47(1) ? . .
C(45) C(46) 1.36(2) ? . .
C(46) C(47) 1.37(1) ? . .
C(47) C(48) 1.37(2) ? . .
C(48) C(52) 1.50(1) ? . .
C(49) C(50) 1.62(1) ? . .
C(49) C(51) 1.55(2) ? . .
C(52) C(53) 1.50(1) ? . .
C(52) C(54) 1.47(1) ? . .
C(1) H(1) 0.9500 ? . .
C(2) H(2) 0.9500 ? . .
C(3) H(3) 0.9500 ? . .
C(6) H(4) 0.9500 ? . .
C(7) H(5) 0.9499 ? . .
C(8) H(6) 0.9500 ? . .
C(10) H(7) 0.9500 ? . .
C(11) H(8) 0.9499 ? . .
C(11) H(9) 0.9500 ? . .
C(11) H(10) 0.9500 ? . .
C(12) H(11) 0.9499 ? . .
C(12) H(12) 0.9500 ? . .
C(12) H(13) 0.9500 ? . .
C(13) H(14) 0.9500 ? . .
C(14) H(15) 0.9501 ? . .
C(14) H(16) 0.9499 ? . .
C(14) H(17) 0.9500 ? . .
C(15) H(18) 0.9500 ? . .
C(15) H(19) 0.9500 ? . .
C(15) H(20) 0.9500 ? . .
C(18) H(21) 0.9502 ? . .
C(19) H(22) 0.9500 ? . .
C(20) H(23) 0.9500 ? . .
C(22) H(24) 0.9500 ? . .
C(23) H(25) 0.9499 ? . .
C(23) H(26) 0.9500 ? . .
C(23) H(27) 0.9501 ? . .
C(24) H(28) 0.9500 ? . .
C(24) H(29) 0.9499 ? . .
C(24) H(30) 0.9500 ? . .
C(25) H(31) 0.9501 ? . .
C(26) H(32) 0.9500 ? . .
C(26) H(33) 0.9500 ? . .
C(26) H(34) 0.9501 ? . .
C(27) H(35) 0.9500 ? . .
C(27) H(36) 0.9501 ? . .
C(27) H(37) 0.9500 ? . .
C(28) H(38) 0.9500 ? . .
C(29) H(39) 0.9500 ? . .
C(30) H(40) 0.9500 ? . .
C(33) H(41) 0.9500 ? . .
C(34) H(42) 0.9500 ? . .
C(35) H(43) 0.9499 ? . .
C(37) H(44) 0.9500 ? . .
C(38) H(45) 0.9501 ? . .
C(38) H(46) 0.9500 ? . .
C(38) H(47) 0.9500 ? . .
C(39) H(48) 0.9500 ? . .
C(39) H(49) 0.9500 ? . .
C(39) H(50) 0.9500 ? . .
C(40) H(51) 0.9500 ? . .
C(41) H(52) 0.9500 ? . .
C(41) H(53) 0.9501 ? . .
C(41) H(54) 0.9499 ? . .
C(42) H(55) 0.9500 ? . .
C(42) H(56) 0.9500 ? . .
C(42) H(57) 0.9500 ? . .
C(45) H(58) 0.9500 ? . .
C(46) H(59) 0.9501 ? . .
C(47) H(60) 0.9500 ? . .
C(49) H(61) 0.9500 ? . .
C(50) H(62) 0.9500 ? . .
C(50) H(63) 0.9500 ? . .
C(50) H(64) 0.9500 ? . .
C(51) H(65) 0.9499 ? . .
C(51) H(66) 0.9499 ? . .
C(51) H(67) 0.9500 ? . .
C(52) H(68) 0.9500 ? . .
C(53) H(69) 0.9500 ? . .
C(53) H(70) 0.9501 ? . .
C(53) H(71) 0.9500 ? . .
C(54) H(72) 0.9500 ? . .
C(54) H(73) 0.9500 ? . .
C(54) H(74) 0.9501 ? . .
C(55) H(75) 0.9500 ? . .
C(55) H(76) 0.9501 ? . .
C(56) H(77) 0.9499 ? . .
C(56) H(78) 0.9500 ? . .

loop_
_geom_contact_atom_site_label_1
_geom_contact_atom_site_label_2
_geom_contact_distance
_geom_contact_publ_flag
_geom_contact_site_symmetry_1
_geom_contact_site_symmetry_2
Ag(1) Cl(4) 3.170(3) ? . 66602
Ag(1) C(1) 3.249(9) ? . .
Ag(1) C(1) 3.306(9) ? . 75602
Ag(1) C(2) 2.997(9) ? . .
Ag(1) C(3) 3.020(8) ? . 75602
Ag(1) C(4) 3.092(8) ? . .
Ag(1) C(16) 3.050(9) ? . 75602
Ag(2) Cl(2) 3.444(3) ? . .
Ag(2) Cl(3) 3.277(3) ? . 66502
Ag(2) C(28) 3.248(9) ? . .
Ag(2) C(28) 3.241(8) ? . 66502
Ag(2) C(29) 3.110(8) ? . .
Ag(2) C(30) 3.054(9) ? . 66502
Ag(2) C(31) 3.13(1) ? . .
Ag(2) C(43) 3.155(8) ? . 66502
Cl(1) Cl(2) 2.884(5) ? . .
Cl(1) C(23) 3.59(1) ? . .
Cl(2) C(53) 3.57(1) ? . 66502
Cl(3) Ag(2) 3.277(3) ? . 66502
Cl(3) Cl(4) 2.933(5) ? . .
Cl(3) C(31) 3.31(1) ? . 66502
Cl(3) C(32) 3.34(1) ? . 66502
Cl(3) C(36) 3.57(1) ? . 66502
Cl(4) Ag(1) 3.170(3) ? . 66602
Cl(4) C(16) 3.27(1) ? . 46501
Cl(4) C(21) 3.27(1) ? . 46501
N(1) C(1) 2.45(1) ? . .
N(1) C(5) 2.39(1) ? . .
N(1) C(9) 2.42(1) ? . .
N(1) C(10) 2.85(1) ? . .
N(1) C(13) 2.88(1) ? . .
N(1) C(15) 3.55(1) ? . .
N(2) C(1) 2.38(1) ? . .
N(2) C(17) 2.43(1) ? . .
N(2) C(21) 2.41(1) ? . .
N(2) C(22) 2.87(1) ? . .
N(2) C(23) 3.58(2) ? . .
N(2) C(25) 2.89(1) ? . .
N(2) C(27) 3.39(2) ? . .
N(3) C(28) 2.39(1) ? . .
N(3) C(32) 2.45(1) ? . .
N(3) C(36) 2.43(1) ? . .
N(3) C(37) 2.91(1) ? . .
N(3) C(40) 2.88(1) ? . .
N(4) C(28) 2.40(1) ? . .
N(4) C(44) 2.44(1) ? . .
N(4) C(48) 2.44(1) ? . .
N(4) C(49) 2.85(1) ? . .
N(4) C(51) 3.35(1) ? . .
N(4) C(52) 2.90(1) ? . .
N(4) C(53) 3.39(1) ? . .
C(1) Ag(1) 3.306(9) ? . 75602
C(2) C(3) 2.44(1) ? . .
C(2) C(4) 2.33(1) ? . .
C(2) C(5) 3.19(1) ? . .
C(2) C(9) 3.20(1) ? . .
C(2) C(10) 3.46(1) ? . .
C(2) C(13) 3.41(1) ? . .
C(2) C(15) 3.51(2) ? . .
C(3) Ag(1) 3.020(8) ? . 75602
C(3) C(16) 2.37(1) ? . .
C(3) C(17) 3.25(1) ? . .
C(3) C(21) 3.23(1) ? . .
C(3) C(22) 3.47(1) ? . .
C(3) C(25) 3.49(1) ? . .
C(3) C(27) 3.39(2) ? . .
C(4) C(6) 2.44(1) ? . .
C(4) C(7) 2.82(1) ? . .
C(4) C(8) 2.45(1) ? . .
C(4) C(10) 2.49(1) ? . .
C(4) C(11) 3.41(2) ? . .
C(4) C(13) 2.60(1) ? . .
C(4) C(15) 3.40(2) ? . .
C(5) C(7) 2.44(1) ? . .
C(5) C(8) 2.79(1) ? . .
C(5) C(9) 2.39(2) ? . .
C(5) C(11) 2.57(2) ? . .
C(5) C(12) 2.52(2) ? . .
C(6) C(8) 2.41(2) ? . .
C(6) C(9) 2.78(2) ? . .
C(6) C(10) 2.55(1) ? . .
C(6) C(11) 3.34(2) ? . .
C(6) C(12) 2.97(2) ? . .
C(7) C(9) 2.41(1) ? . .
C(8) C(13) 2.56(2) ? . .
C(8) C(14) 2.96(2) ? . .
C(8) C(15) 3.29(2) ? . .
C(9) C(14) 2.60(2) ? . .
C(9) C(15) 2.53(2) ? . .
C(11) C(12) 2.44(2) ? . .
C(14) C(15) 2.56(2) ? . .
C(16) Ag(1) 3.050(9) ? . 75602
C(16) Cl(4) 3.27(1) ? . 64501
C(16) C(18) 2.43(1) ? . .
C(16) C(19) 2.78(1) ? . .
C(16) C(20) 2.41(1) ? . .
C(16) C(22) 2.57(2) ? . .
C(16) C(23) 3.45(2) ? . .
C(16) C(25) 2.53(1) ? . .
C(16) C(27) 3.26(2) ? . .
C(17) C(19) 2.43(1) ? . .
C(17) C(20) 2.80(2) ? . .
C(17) C(21) 2.38(2) ? . .
C(17) C(23) 2.55(2) ? . .
C(17) C(24) 2.47(2) ? . .
C(18) C(20) 2.34(2) ? . .
C(18) C(21) 2.71(2) ? . .
C(18) C(22) 2.57(1) ? . .
C(18) C(23) 3.41(2) ? . .
C(18) C(24) 2.94(2) ? . .
C(19) C(21) 2.35(1) ? . .
C(20) C(25) 2.60(2) ? . .
C(20) C(26) 2.94(2) ? . .
C(20) C(27) 3.42(2) ? . .
C(21) Cl(4) 3.27(1) ? . 64501
C(21) C(26) 2.61(2) ? . .
C(21) C(27) 2.54(2) ? . .
C(23) C(24) 2.53(2) ? . .
C(26) C(27) 2.56(2) ? . .
C(28) Ag(2) 3.241(8) ? . 66502
C(28) C(55) 3.49(2) ? . .
C(29) C(30) 2.44(1) ? . .
C(29) C(31) 2.46(1) ? . .
C(29) C(32) 3.23(1) ? . .
C(29) C(36) 3.33(1) ? . .
C(29) C(37) 3.36(1) ? . .
C(30) Ag(2) 3.054(9) ? . 66502
C(30) C(43) 2.30(1) ? . .
C(30) C(44) 3.07(1) ? . .
C(30) C(48) 3.25(1) ? . .
C(30) C(49) 3.23(1) ? . .
C(30) C(52) 3.59(1) ? . .
C(30) C(53) 3.54(1) ? . .
C(31) Cl(3) 3.31(1) ? . 66502
C(31) C(33) 2.31(1) ? . .
C(31) C(34) 2.82(1) ? . .
C(31) C(35) 2.37(1) ? . .
C(31) C(37) 2.50(1) ? . .
C(31) C(38) 3.38(1) ? . .
C(31) C(40) 2.57(1) ? . .
C(31) C(41) 3.47(2) ? . .
C(32) Cl(3) 3.34(1) ? . 66502
C(32) C(34) 2.49(1) ? . .
C(32) C(35) 2.83(1) ? . .
C(32) C(36) 2.44(1) ? . .
C(32) C(38) 2.49(2) ? . .
C(32) C(39) 2.51(1) ? . .
C(33) C(35) 2.45(1) ? . .
C(33) C(36) 2.77(1) ? . .
C(33) C(37) 2.50(1) ? . .
C(33) C(38) 3.19(2) ? . .
C(33) C(39) 2.96(1) ? . .
C(34) C(36) 2.52(1) ? . .
C(34) C(43) 3.51(1) ? . 76502
C(35) C(40) 2.44(1) ? . .
C(35) C(41) 3.01(2) ? . .
C(35) C(42) 3.00(1) ? . .
C(36) Cl(3) 3.57(1) ? . 66502
C(36) C(41) 2.43(2) ? . .
C(36) C(42) 2.51(1) ? . .
C(38) C(39) 2.50(2) ? . .
C(41) C(42) 2.48(2) ? . .
C(43) Ag(2) 3.155(8) ? . 66502
C(43) C(34) 3.51(1) ? . 76502
C(43) C(45) 2.37(1) ? . .
C(43) C(46) 2.74(1) ? . .
C(43) C(47) 2.35(1) ? . .
C(43) C(49) 2.51(1) ? . .
C(43) C(51) 3.28(1) ? . .
C(43) C(52) 2.53(1) ? . .
C(43) C(53) 3.23(1) ? . .
C(44) C(46) 2.42(1) ? . .
C(44) C(47) 2.77(1) ? . .
C(44) C(48) 2.45(1) ? . .
C(44) C(50) 2.58(1) ? . .
C(44) C(51) 2.51(1) ? . .
C(45) C(47) 2.35(1) ? . .
C(45) C(48) 2.76(1) ? . .
C(45) C(49) 2.52(2) ? . .
C(45) C(50) 2.94(2) ? . .
C(45) C(51) 3.42(2) ? . .
C(46) C(48) 2.40(1) ? . .
C(47) C(52) 2.49(1) ? . .
C(47) C(53) 3.31(1) ? . .
C(47) C(54) 2.90(1) ? . .
C(48) C(53) 2.45(1) ? . .
C(48) C(54) 2.51(1) ? . .
C(50) C(51) 2.58(2) ? . .
C(51) C(55) 3.49(2) ? . .
C(53) Cl(2) 3.57(1) ? . 66502
C(53) C(54) 2.49(2) ? . .
Ag(1) H(1) 2.7402 ? . .
Ag(1) H(1) 2.8178 ? . 75602
Ag(1) H(7) 3.5532 ? . .
Ag(1) H(10) 3.2676 ? . .
Ag(1) H(14) 3.1793 ? . .
Ag(1) H(24) 3.1203 ? . 75602
Ag(1) H(31) 3.0839 ? . 75602
Ag(2) H(38) 2.7762 ? . .
Ag(2) H(38) 2.7188 ? . 66502
Ag(2) H(44) 3.3905 ? . .
Ag(2) H(51) 3.2021 ? . .
Ag(2) H(52) 3.2537 ? . .
Ag(2) H(67) 3.0817 ? . 66502
Ag(2) H(68) 2.9167 ? . 66502
Ag(2) H(76) 3.1403 ? . 66502
Cl(1) H(23) 3.0689 ? . 45501
Cl(1) H(26) 2.8691 ? . .
Cl(1) H(27) 3.4522 ? . .
Cl(1) H(34) 3.2387 ? . 45501
Cl(1) H(51) 3.5353 ? . .
Cl(1) H(56) 3.2066 ? . .
Cl(1) H(61) 3.2496 ? . .
Cl(1) H(66) 3.0283 ? . .
Cl(1) H(75) 2.2094 ? . .
Cl(1) H(76) 2.3226 ? . .
Cl(2) H(22) 3.1509 ? . 45501
Cl(2) H(23) 3.5500 ? . 45501
Cl(2) H(38) 3.4954 ? . .
Cl(2) H(38) 3.4124 ? . 66502
Cl(2) H(51) 3.2410 ? . .
Cl(2) H(52) 3.4266 ? . .
Cl(2) H(68) 2.9110 ? . 66502
Cl(2) H(70) 2.8648 ? . 66502
Cl(2) H(73) 3.2502 ? . 54501
Cl(2) H(75) 2.1835 ? . .
Cl(2) H(76) 2.2801 ? . .
Cl(3) H(10) 3.3525 ? . 66602
Cl(3) H(50) 3.2210 ? . 66502
Cl(3) H(52) 3.5868 ? . 66502
Cl(3) H(54) 3.5589 ? . 66502
Cl(3) H(67) 3.0578 ? . .
Cl(3) H(77) 2.3002 ? . .
Cl(3) H(78) 2.3508 ? . .
Cl(4) H(10) 3.3100 ? . 66602
Cl(4) H(31) 3.4690 ? . 46501
Cl(4) H(32) 3.2824 ? . 46501
Cl(4) H(77) 2.2695 ? . .
Cl(4) H(78) 2.3187 ? . .
N(1) H(1) 2.6360 ? . .
N(1) H(2) 1.9769 ? . .
N(1) H(7) 2.4434 ? . .
N(1) H(10) 3.2640 ? . .
N(1) H(14) 2.4764 ? . .
N(1) H(20) 3.2571 ? . .
N(2) H(1) 2.5856 ? . .
N(2) H(3) 1.9455 ? . .
N(2) H(24) 2.4494 ? . .
N(2) H(25) 3.2536 ? . .
N(2) H(31) 2.4639 ? . .
N(2) H(37) 3.0843 ? . .
N(3) H(38) 2.6107 ? . .
N(3) H(39) 2.0859 ? . .
N(3) H(44) 2.4053 ? . .
N(3) H(45) 3.5090 ? . .
N(3) H(51) 2.3742 ? . .
N(3) H(52) 3.5401 ? . .
N(4) H(38) 2.5815 ? . .
N(4) H(40) 1.9783 ? . .
N(4) H(61) 2.5312 ? . .
N(4) H(67) 2.9836 ? . .
N(4) H(68) 2.5056 ? . .
N(4) H(71) 3.0590 ? . .
N(4) H(76) 3.1134 ? . .
C(1) H(1) 3.1785 ? . 75602
C(1) H(2) 2.0243 ? . .
C(1) H(3) 1.9619 ? . .
C(2) H(1) 2.0331 ? . .
C(2) H(3) 2.5992 ? . .
C(2) H(7) 2.8134 ? . .
C(2) H(13) 3.5583 ? . 76602
C(2) H(14) 3.0181 ? . .
C(2) H(20) 2.9823 ? . .
C(3) H(1) 1.9705 ? . .
C(3) H(2) 2.6154 ? . .
C(3) H(24) 3.0838 ? . .
C(3) H(25) 2.9868 ? . .
C(3) H(31) 3.1247 ? . .
C(3) H(36) 3.5135 ? . .
C(3) H(37) 2.8595 ? . .
C(4) H(2) 2.4637 ? . .
C(4) H(4) 3.2998 ? . .
C(4) H(6) 3.3010 ? . .
C(4) H(7) 2.5456 ? . .
C(4) H(10) 3.0477 ? . .
C(4) H(11) 3.4221 ? . 76602
C(4) H(14) 2.6435 ? . .
C(4) H(20) 3.0965 ? . .
C(4) H(77) 2.9670 ? . 66602
C(5) H(2) 3.1797 ? . .
C(5) H(4) 2.1126 ? . .
C(5) H(5) 3.3120 ? . .
C(5) H(7) 2.0254 ? . .
C(5) H(8) 2.9526 ? . .
C(5) H(9) 3.3660 ? . .
C(5) H(10) 2.5032 ? . .
C(5) H(11) 2.9188 ? . .
C(5) H(11) 3.3931 ? . 76602
C(5) H(12) 3.2665 ? . .
C(5) H(13) 2.5740 ? . .
C(5) H(77) 2.9735 ? . 66602
C(6) H(5) 2.0365 ? . .
C(6) H(6) 3.2657 ? . .
C(6) H(7) 3.3052 ? . .
C(6) H(8) 3.3145 ? . .
C(6) H(10) 3.3179 ? . .
C(6) H(11) 3.4778 ? . .
C(6) H(11) 3.2699 ? . 76602
C(6) H(13) 2.5258 ? . .
C(6) H(50) 3.4224 ? . 55601
C(6) H(77) 2.9087 ? . 66602
C(7) H(4) 2.0175 ? . .
C(7) H(6) 2.0529 ? . .
C(7) H(11) 3.0875 ? . 76602
C(7) H(36) 3.5942 ? . 76602
C(7) H(37) 3.3892 ? . 76602
C(7) H(65) 3.2574 ? . 66602
C(7) H(77) 2.9117 ? . 66602
C(8) H(4) 3.2606 ? . .
C(8) H(5) 2.0437 ? . .
C(8) H(11) 3.1643 ? . 76602
C(8) H(14) 3.2978 ? . .
C(8) H(15) 3.4662 ? . .
C(8) H(17) 2.5127 ? . .
C(8) H(18) 3.2681 ? . .
C(8) H(18) 3.4967 ? . 66602
C(8) H(20) 3.2935 ? . .
C(8) H(77) 2.8383 ? . 66602
C(9) H(2) 3.1908 ? . .
C(9) H(5) 3.2592 ? . .
C(9) H(6) 2.0299 ? . .
C(9) H(11) 3.3149 ? . 76602
C(9) H(14) 2.0958 ? . .
C(9) H(15) 2.9986 ? . .
C(9) H(16) 3.3500 ? . .
C(9) H(17) 2.6225 ? . .
C(9) H(18) 2.9007 ? . .
C(9) H(19) 3.3190 ? . .
C(9) H(20) 2.5167 ? . .
C(9) H(77) 2.8587 ? . 66602
C(10) H(2) 3.5612 ? . .
C(10) H(4) 2.7311 ? . .
C(10) H(8) 2.1360 ? . .
C(10) H(9) 2.1750 ? . .
C(10) H(10) 2.0465 ? . .
C(10) H(11) 1.9705 ? . .
C(10) H(12) 1.9815 ? . .
C(10) H(13) 2.0096 ? . .
C(11) H(4) 3.3575 ? . .
C(11) H(7) 2.0787 ? . .
C(11) H(11) 3.2038 ? . .
C(11) H(12) 2.3503 ? . .
C(11) H(13) 2.8870 ? . .
C(11) H(29) 3.4744 ? . 75602
C(11) H(59) 3.5905 ? . 76602
C(12) H(2) 3.4000 ? . 76602
C(12) H(4) 2.7314 ? . .
C(12) H(7) 1.9843 ? . .
C(12) H(8) 2.5150 ? . .
C(12) H(9) 2.8379 ? . .
C(12) H(10) 3.1853 ? . .
C(12) H(20) 3.3049 ? . 76602
C(12) H(58) 3.4133 ? . 76602
C(12) H(64) 3.4098 ? . 76602
C(13) H(2) 3.5226 ? . .
C(13) H(6) 2.6883 ? . .
C(13) H(15) 2.0912 ? . .
C(13) H(16) 2.0734 ? . .
C(13) H(17) 2.1215 ? . .
C(13) H(18) 2.0063 ? . .
C(13) H(19) 2.0474 ? . .
C(13) H(20) 2.0393 ? . .
C(14) H(6) 2.6584 ? . .
C(14) H(14) 2.0972 ? . .
C(14) H(18) 2.5443 ? . .
C(14) H(19) 2.9495 ? . .
C(14) H(20) 3.3429 ? . .
C(14) H(58) 3.5359 ? . 66602
C(14) H(59) 3.3952 ? . 66602
C(15) H(2) 3.3288 ? . .
C(15) H(6) 3.2746 ? . .
C(15) H(14) 1.9904 ? . .
C(15) H(15) 3.3020 ? . .
C(15) H(16) 2.5466 ? . .
C(15) H(17) 3.0123 ? . .
C(15) H(63) 3.1452 ? . .
C(15) H(64) 3.2760 ? . .
C(16) H(3) 2.4750 ? . .
C(16) H(21) 3.2926 ? . .
C(16) H(23) 3.2554 ? . .
C(16) H(24) 2.6009 ? . .
C(16) H(25) 3.4477 ? . .
C(16) H(27) 3.4449 ? . .
C(16) H(31) 2.5386 ? . .
C(16) H(37) 2.9468 ? . .
C(16) H(49) 3.5847 ? . 76502
C(17) H(3) 3.2523 ? . .
C(17) H(21) 2.0592 ? . .
C(17) H(22) 3.2845 ? . .
C(17) H(24) 1.9997 ? . .
C(17) H(25) 2.9250 ? . .
C(17) H(26) 3.3422 ? . .
C(17) H(27) 2.4958 ? . .
C(17) H(28) 2.8716 ? . .
C(17) H(29) 3.2380 ? . .
C(17) H(30) 2.4531 ? . .
C(17) H(46) 3.4635 ? . 76502
C(18) H(22) 1.9931 ? . .
C(18) H(23) 3.1955 ? . .
C(18) H(24) 3.2849 ? . .
C(18) H(27) 3.0265 ? . .
C(18) H(28) 3.0242 ? . .
C(18) H(30) 2.6690 ? . .
C(18) H(46) 2.8832 ? . 76502
C(18) H(54) 3.5814 ? . 75502
C(19) H(21) 2.0008 ? . .
C(19) H(23) 1.9890 ? . .
C(19) H(46) 3.3373 ? . 76502
C(19) H(49) 3.4966 ? . 76502
C(19) H(72) 3.1322 ? . 64501
C(19) H(74) 3.4522 ? . 64501
C(19) H(75) 3.3106 ? . 65501
C(20) H(21) 3.1901 ? . .
C(20) H(22) 1.9828 ? . .
C(20) H(31) 3.2760 ? . .
C(20) H(32) 3.3384 ? . .
C(20) H(34) 2.4936 ? . .
C(20) H(35) 3.4551 ? . .
C(20) H(37) 3.3921 ? . .
C(20) H(49) 3.3675 ? . 76502
C(20) H(72) 3.5000 ? . 64501
C(20) H(74) 3.2386 ? . 64501
C(20) H(75) 2.9410 ? . 65501
C(21) H(3) 3.1815 ? . .
C(21) H(22) 3.2198 ? . .
C(21) H(23) 2.0631 ? . .
C(21) H(31) 2.0739 ? . .
C(21) H(32) 2.9666 ? . .
C(21) H(33) 3.3860 ? . .
C(21) H(34) 2.6510 ? . .
C(21) H(35) 2.9371 ? . .
C(21) H(36) 3.3281 ? . .
C(21) H(37) 2.4916 ? . .
C(21) H(49) 3.4022 ? . 76502
C(22) H(21) 2.7216 ? . .
C(22) H(25) 2.0686 ? . .
C(22) H(26) 2.1309 ? . .
C(22) H(27) 2.0123 ? . .
C(22) H(28) 2.0002 ? . .
C(22) H(29) 2.0451 ? . .
C(22) H(30) 2.0252 ? . .
C(23) H(3) 3.4819 ? . .
C(23) H(21) 3.4197 ? . .
C(23) H(24) 2.0388 ? . .
C(23) H(28) 2.5190 ? . .
C(23) H(29) 2.9209 ? . .
C(23) H(30) 3.3068 ? . .
C(23) H(46) 3.5080 ? . 76502
C(23) H(48) 3.5879 ? . 76502
C(23) H(62) 3.5048 ? . .
C(23) H(63) 3.5085 ? . .
C(24) H(9) 3.5205 ? . 75602
C(24) H(21) 2.6740 ? . .
C(24) H(24) 1.9948 ? . .
C(24) H(25) 3.2771 ? . .
C(24) H(26) 2.6089 ? . .
C(24) H(27) 2.9193 ? . .
C(24) H(43) 3.2845 ? . 75502
C(25) H(3) 3.5719 ? . .
C(25) H(23) 2.7322 ? . .
C(25) H(32) 2.0244 ? . .
C(25) H(33) 2.0385 ? . .
C(25) H(34) 2.0736 ? . .
C(25) H(35) 1.9703 ? . .
C(25) H(36) 2.0923 ? . .
C(25) H(37) 2.0683 ? . .
C(26) H(23) 2.6339 ? . .
C(26) H(26) 3.5464 ? . 65501
C(26) H(31) 2.0833 ? . .
C(26) H(35) 2.4724 ? . .
C(26) H(36) 3.0153 ? . .
C(26) H(37) 3.3105 ? . .
C(26) H(60) 3.3675 ? . 64501
C(27) H(3) 3.2011 ? . .
C(27) H(5) 2.8530 ? . 76602
C(27) H(23) 3.4657 ? . .
C(27) H(31) 1.9829 ? . .
C(27) H(32) 3.2944 ? . .
C(27) H(33) 2.5744 ? . .
C(27) H(34) 2.9942 ? . .
C(27) H(65) 3.4465 ? . 65501
C(28) H(38) 3.1494 ? . 66502
C(28) H(39) 2.0303 ? . .
C(28) H(40) 2.1180 ? . .
C(28) H(61) 3.4638 ? . .
C(28) H(76) 2.6905 ? . .
C(29) H(38) 2.0718 ? . .
C(29) H(40) 2.6060 ? . .
C(29) H(44) 2.8087 ? . .
C(29) H(45) 3.0792 ? . .
C(29) H(47) 3.5677 ? . 76502
C(29) H(51) 3.0028 ? . .
C(29) H(76) 3.5612 ? . .
C(30) H(38) 2.1078 ? . .
C(30) H(39) 2.5745 ? . .
C(30) H(61) 2.5671 ? . .
C(30) H(68) 3.2839 ? . .
C(30) H(71) 2.9476 ? . .
C(30) H(76) 3.0530 ? . .
C(31) H(39) 2.6313 ? . .
C(31) H(41) 3.1643 ? . .
C(31) H(43) 3.2505 ? . .
C(31) H(44) 2.5212 ? . .
C(31) H(45) 3.4172 ? . .
C(31) H(47) 3.4134 ? . .
C(31) H(51) 2.5939 ? . .
C(31) H(52) 3.5883 ? . .
C(31) H(54) 3.4815 ? . .
C(31) H(57) 3.5466 ? . .
C(32) H(39) 3.2467 ? . .
C(32) H(41) 2.0043 ? . .
C(32) H(42) 3.3512 ? . .
C(32) H(44) 1.9857 ? . .
C(32) H(45) 2.8639 ? . .
C(32) H(46) 3.2854 ? . .
C(32) H(47) 2.4314 ? . .
C(32) H(48) 2.9448 ? . .
C(32) H(49) 3.2511 ? . .
C(32) H(50) 2.5385 ? . .
C(33) H(8) 3.1443 ? . 55401
C(33) H(40) 2.9518 ? . 76502
C(33) H(42) 2.0978 ? . .
C(33) H(43) 3.2971 ? . .
C(33) H(44) 3.2294 ? . .
C(33) H(47) 2.7435 ? . .
C(33) H(48) 3.0668 ? . .
C(33) H(50) 2.7706 ? . .
C(33) H(62) 3.5692 ? . 76502
C(34) H(8) 3.2196 ? . 55401
C(34) H(29) 3.5856 ? . 75502
C(34) H(30) 3.5041 ? . 75502
C(34) H(40) 2.9462 ? . 76502
C(34) H(41) 2.0140 ? . .
C(34) H(43) 2.1386 ? . .
C(34) H(71) 2.9799 ? . 76502
C(35) H(30) 3.2125 ? . 75502
C(35) H(41) 3.3087 ? . .
C(35) H(42) 2.2053 ? . .
C(35) H(51) 3.2032 ? . .
C(35) H(54) 2.5217 ? . .
C(35) H(55) 3.0558 ? . .
C(35) H(57) 2.9358 ? . .
C(35) H(71) 2.9775 ? . 76502
C(36) H(39) 3.4271 ? . .
C(36) H(42) 3.3839 ? . .
C(36) H(43) 2.0359 ? . .
C(36) H(51) 2.0015 ? . .
C(36) H(52) 2.8751 ? . .
C(36) H(53) 3.2006 ? . .
C(36) H(54) 2.3632 ? . .
C(36) H(55) 2.9456 ? . .
C(36) H(56) 3.2504 ? . .
C(36) H(57) 2.5362 ? . .
C(37) H(39) 3.3977 ? . .
C(37) H(41) 2.6202 ? . .
C(37) H(45) 2.0412 ? . .
C(37) H(46) 2.0530 ? . .
C(37) H(47) 1.9409 ? . .
C(37) H(48) 2.0510 ? . .
C(37) H(49) 2.0675 ? . .
C(37) H(50) 2.1063 ? . .
C(38) H(21) 3.5892 ? . 76502
C(38) H(27) 3.3507 ? . 76502
C(38) H(39) 3.3446 ? . .
C(38) H(39) 3.4670 ? . 76502
C(38) H(41) 3.1673 ? . .
C(38) H(44) 1.9762 ? . .
C(38) H(48) 2.4801 ? . .
C(38) H(49) 2.8998 ? . .
C(38) H(50) 3.2816 ? . .
C(38) H(57) 3.1721 ? . 76502
C(39) H(4) 3.4460 ? . 55401
C(39) H(41) 2.6460 ? . .
C(39) H(44) 2.0892 ? . .
C(39) H(45) 3.3037 ? . .
C(39) H(46) 2.5434 ? . .
C(39) H(47) 2.8269 ? . .
C(40) H(43) 2.6049 ? . .
C(40) H(52) 1.9756 ? . .
C(40) H(53) 1.9322 ? . .
C(40) H(54) 1.8543 ? . .
C(40) H(55) 2.0881 ? . .
C(40) H(56) 2.0683 ? . .
C(40) H(57) 2.1155 ? . .
C(41) H(43) 2.9445 ? . .
C(41) H(51) 1.8370 ? . .
C(41) H(55) 2.5550 ? . .
C(41) H(56) 2.8250 ? . .
C(41) H(57) 3.2545 ? . .
C(41) H(68) 3.4974 ? . 66502
C(41) H(69) 3.5854 ? . 54501
C(41) H(72) 2.8906 ? . 66502
C(42) H(21) 3.3205 ? . .
C(42) H(28) 3.5827 ? . .
C(42) H(43) 2.8365 ? . .
C(42) H(45) 3.5135 ? . 76502
C(42) H(51) 2.0887 ? . .
C(42) H(52) 3.2698 ? . .
C(42) H(53) 2.4491 ? . .
C(42) H(54) 2.8567 ? . .
C(42) H(55) 3.4503 ? . 75502
C(43) H(40) 2.4299 ? . .
C(43) H(42) 2.8888 ? . 76502
C(43) H(58) 3.2362 ? . .
C(43) H(60) 3.2168 ? . .
C(43) H(61) 2.6018 ? . .
C(43) H(67) 2.9882 ? . .
C(43) H(68) 2.5940 ? . .
C(43) H(71) 2.8753 ? . .
C(43) H(78) 3.0079 ? . .
C(44) H(40) 3.0028 ? . .
C(44) H(41) 3.3709 ? . 76502
C(44) H(42) 3.0066 ? . 76502
C(44) H(58) 2.0333 ? . .
C(44) H(59) 3.2633 ? . .
C(44) H(61) 1.9716 ? . .
C(44) H(62) 2.9889 ? . .
C(44) H(63) 3.3373 ? . .
C(44) H(64) 2.5957 ? . .
C(44) H(65) 2.9283 ? . .
C(44) H(66) 3.2441 ? . .
C(44) H(67) 2.5616 ? . .
C(44) H(78) 2.7870 ? . .
C(45) H(8) 3.5806 ? . 76602
C(45) H(9) 3.4815 ? . 76602
C(45) H(12) 3.2812 ? . 76602
C(45) H(17) 3.4417 ? . 66602
C(45) H(41) 3.5967 ? . 76502
C(45) H(42) 2.9374 ? . 76502
C(45) H(59) 1.9982 ? . .
C(45) H(60) 3.1927 ? . .
C(45) H(61) 3.1948 ? . .
C(45) H(62) 3.3640 ? . .
C(45) H(64) 2.4798 ? . .
C(45) H(65) 3.4901 ? . .
C(45) H(67) 3.5082 ? . .
C(45) H(78) 2.6763 ? . .
C(46) H(9) 3.1978 ? . 76602
C(46) H(15) 3.2968 ? . 66602
C(46) H(29) 3.3696 ? . 56501
C(46) H(32) 3.4541 ? . 46501
C(46) H(42) 2.8468 ? . 76502
C(46) H(58) 1.9971 ? . .
C(46) H(60) 1.9940 ? . .
C(46) H(78) 2.8125 ? . .
C(47) H(29) 3.3808 ? . 56501
C(47) H(32) 3.4590 ? . 46501
C(47) H(42) 2.8270 ? . 76502
C(47) H(58) 3.2032 ? . .
C(47) H(59) 2.0366 ? . .
C(47) H(68) 3.1915 ? . .
C(47) H(69) 3.3489 ? . .
C(47) H(71) 3.2915 ? . .
C(47) H(72) 3.3415 ? . .
C(47) H(74) 2.3775 ? . .
C(47) H(78) 2.9662 ? . .
C(48) H(40) 3.3058 ? . .
C(48) H(42) 2.8687 ? . 76502
C(48) H(59) 3.2650 ? . .
C(48) H(60) 2.0247 ? . .
C(48) H(68) 1.9952 ? . .
C(48) H(69) 2.8481 ? . .
C(48) H(70) 3.2286 ? . .
C(48) H(71) 2.4119 ? . .
C(48) H(72) 2.9051 ? . .
C(48) H(73) 3.2953 ? . .
C(48) H(74) 2.4744 ? . .
C(48) H(78) 3.0892 ? . .
C(49) H(40) 3.2489 ? . .
C(49) H(41) 3.5331 ? . 76502
C(49) H(58) 2.6782 ? . .
C(49) H(62) 2.1511 ? . .
C(49) H(63) 2.1436 ? . .
C(49) H(64) 2.1063 ? . .
C(49) H(65) 2.0738 ? . .
C(49) H(66) 2.0499 ? . .
C(49) H(67) 2.0969 ? . .
C(49) H(76) 3.4007 ? . .
C(49) H(78) 3.5904 ? . .
C(50) H(12) 3.5090 ? . 76602
C(50) H(18) 3.5345 ? . .
C(50) H(19) 3.5301 ? . .
C(50) H(20) 3.2731 ? . .
C(50) H(41) 3.3219 ? . 76502
C(50) H(58) 2.5695 ? . .
C(50) H(61) 2.0945 ? . .
C(50) H(65) 2.5651 ? . .
C(50) H(66) 2.9059 ? . .
C(50) H(67) 3.3844 ? . .
C(51) H(35) 3.2197 ? . 45501
C(51) H(58) 3.5401 ? . .
C(51) H(61) 2.0746 ? . .
C(51) H(62) 3.3458 ? . .
C(51) H(63) 2.5661 ? . .
C(51) H(64) 2.9731 ? . .
C(51) H(75) 3.1733 ? . .
C(51) H(76) 3.1565 ? . .
C(51) H(78) 3.3157 ? . .
C(52) H(52) 3.2007 ? . 66502
C(52) H(60) 2.6398 ? . .
C(52) H(69) 1.9734 ? . .
C(52) H(70) 2.0743 ? . .
C(52) H(71) 2.0331 ? . .
C(52) H(72) 2.0025 ? . .
C(52) H(73) 2.0450 ? . .
C(52) H(74) 1.9527 ? . .
C(53) H(40) 3.5140 ? . .
C(53) H(42) 3.5036 ? . 76502
C(53) H(43) 3.3422 ? . 76502
C(53) H(53) 3.3097 ? . 56501
C(53) H(60) 3.4032 ? . .
C(53) H(68) 1.9716 ? . .
C(53) H(72) 3.2342 ? . .
C(53) H(73) 2.5379 ? . .
C(53) H(74) 2.8961 ? . .
C(54) H(22) 3.2102 ? . 46501
C(54) H(23) 3.5052 ? . 46501
C(54) H(52) 2.9665 ? . 66502
C(54) H(60) 2.5879 ? . .
C(54) H(68) 1.9762 ? . .
C(54) H(69) 2.4580 ? . .
C(54) H(70) 2.9129 ? . .
C(54) H(71) 3.2493 ? . .
C(55) H(23) 2.9926 ? . 45501
C(55) H(38) 3.1869 ? . .
C(55) H(61) 3.3155 ? . .
C(55) H(66) 2.6856 ? . .
C(56) H(10) 3.3427 ? . 66602
C(56) H(67) 3.1765 ? . .
H(1) Ag(1) 2.8178 ? . 75602
H(1) C(1) 3.1785 ? . 75602
H(2) C(12) 3.4000 ? . 76602
H(4) C(39) 3.4460 ? . 55601
H(5) C(27) 2.8530 ? . 76602
H(8) C(33) 3.1443 ? . 55601
H(8) C(34) 3.2196 ? . 55601
H(8) C(45) 3.5806 ? . 76602
H(9) C(24) 3.5205 ? . 75602
H(9) C(45) 3.4815 ? . 76602
H(9) C(46) 3.1978 ? . 76602
H(10) Cl(3) 3.3525 ? . 66602
H(10) Cl(4) 3.3100 ? . 66602
H(10) C(56) 3.3427 ? . 66602
H(11) C(4) 3.4221 ? . 76602
H(11) C(5) 3.3931 ? . 76602
H(11) C(6) 3.2699 ? . 76602
H(11) C(7) 3.0875 ? . 76602
H(11) C(8) 3.1643 ? . 76602
H(11) C(9) 3.3149 ? . 76602
H(12) C(45) 3.2812 ? . 76602
H(12) C(50) 3.5090 ? . 76602
H(13) C(2) 3.5583 ? . 76602
H(15) C(46) 3.2968 ? . 66602
H(17) C(45) 3.4417 ? . 66602
H(18) C(8) 3.4967 ? . 66602
H(20) C(12) 3.3049 ? . 76602
H(21) C(38) 3.5892 ? . 76502
H(22) Cl(2) 3.1509 ? . 65501
H(22) C(54) 3.2102 ? . 64501
H(23) Cl(1) 3.0689 ? . 65501
H(23) Cl(2) 3.5500 ? . 65501
H(23) C(54) 3.5052 ? . 64501
H(23) C(55) 2.9926 ? . 65501
H(24) Ag(1) 3.1203 ? . 75602
H(26) C(26) 3.5464 ? . 45501
H(27) C(38) 3.3507 ? . 76502
H(29) C(11) 3.4744 ? . 75602
H(29) C(34) 3.5856 ? . 75502
H(29) C(46) 3.3696 ? . 54501
H(29) C(47) 3.3808 ? . 54501
H(30) C(34) 3.5041 ? . 75502
H(30) C(35) 3.2125 ? . 75502
H(31) Ag(1) 3.0839 ? . 75602
H(31) Cl(4) 3.4690 ? . 64501
H(32) Cl(4) 3.2824 ? . 64501
H(32) C(46) 3.4541 ? . 64501
H(32) C(47) 3.4590 ? . 64501
H(34) Cl(1) 3.2387 ? . 65501
H(35) C(51) 3.2197 ? . 65501
H(36) C(7) 3.5942 ? . 76602
H(37) C(7) 3.3892 ? . 76602
H(38) Ag(2) 2.7188 ? . 66502
H(38) Cl(2) 3.4124 ? . 66502
H(38) C(28) 3.1494 ? . 66502
H(39) C(38) 3.4670 ? . 76502
H(40) C(33) 2.9518 ? . 76502
H(40) C(34) 2.9462 ? . 76502
H(41) C(44) 3.3709 ? . 76502
H(41) C(45) 3.5967 ? . 76502
H(41) C(49) 3.5331 ? . 76502
H(41) C(50) 3.3219 ? . 76502
H(42) C(43) 2.8888 ? . 76502
H(42) C(44) 3.0066 ? . 76502
H(42) C(45) 2.9374 ? . 76502
H(42) C(46) 2.8468 ? . 76502
H(42) C(47) 2.8270 ? . 76502
H(42) C(48) 2.8687 ? . 76502
H(42) C(53) 3.5036 ? . 76502
H(43) C(24) 3.2845 ? . 75502
H(43) C(53) 3.3422 ? . 76502
H(45) C(42) 3.5135 ? . 76502
H(46) C(17) 3.4635 ? . 76502
H(46) C(18) 2.8832 ? . 76502
H(46) C(19) 3.3373 ? . 76502
H(46) C(23) 3.5080 ? . 76502
H(47) C(29) 3.5677 ? . 76502
H(48) C(23) 3.5879 ? . 76502
H(49) C(16) 3.5847 ? . 76502
H(49) C(19) 3.4966 ? . 76502
H(49) C(20) 3.3675 ? . 76502
H(49) C(21) 3.4022 ? . 76502
H(50) Cl(3) 3.2210 ? . 66502
H(50) C(6) 3.4224 ? . 55401
H(52) Cl(3) 3.5868 ? . 66502
H(52) C(52) 3.2007 ? . 66502
H(52) C(54) 2.9665 ? . 66502
H(53) C(53) 3.3097 ? . 54501
H(54) Cl(3) 3.5589 ? . 66502
H(54) C(18) 3.5814 ? . 75502
H(55) C(42) 3.4503 ? . 75502
H(57) C(38) 3.1721 ? . 76502
H(58) C(12) 3.4133 ? . 76602
H(58) C(14) 3.5359 ? . 66602
H(59) C(11) 3.5905 ? . 76602
H(59) C(14) 3.3952 ? . 66602
H(60) C(26) 3.3675 ? . 46501
H(62) C(33) 3.5692 ? . 76502
H(64) C(12) 3.4098 ? . 76602
H(65) C(7) 3.2574 ? . 66602
H(65) C(27) 3.4465 ? . 45501
H(67) Ag(2) 3.0817 ? . 66502
H(68) Ag(2) 2.9167 ? . 66502
H(68) Cl(2) 2.9110 ? . 66502
H(68) C(41) 3.4974 ? . 66502
H(69) C(41) 3.5854 ? . 56501
H(70) Cl(2) 2.8648 ? . 66502
H(71) C(34) 2.9799 ? . 76502
H(71) C(35) 2.9775 ? . 76502
H(72) C(19) 3.1322 ? . 46501
H(72) C(20) 3.5000 ? . 46501
H(72) C(41) 2.8906 ? . 66502
H(73) Cl(2) 3.2502 ? . 56501
H(74) C(19) 3.4522 ? . 46501
H(74) C(20) 3.2386 ? . 46501
H(75) C(19) 3.3106 ? . 45501
H(75) C(20) 2.9410 ? . 45501
H(76) Ag(2) 3.1403 ? . 66502
H(77) C(4) 2.9670 ? . 66602
H(77) C(5) 2.9735 ? . 66602
H(77) C(6) 2.9087 ? . 66602
H(77) C(7) 2.9117 ? . 66602
H(77) C(8) 2.8383 ? . 66602
H(77) C(9) 2.8587 ? . 66602

loop_
_geom_torsion_atom_site_label_1
_geom_torsion_atom_site_label_2
_geom_torsion_atom_site_label_3
_geom_torsion_atom_site_label_4
_geom_torsion
_geom_torsion_publ_flag
_geom_torsion_site_symmetry_1
_geom_torsion_site_symmetry_2
_geom_torsion_site_symmetry_3
_geom_torsion_site_symmetry_4
Ag(1) N(1) C(2) C(1) -2(1) ? . . . .
C(4) N(1) C(2) C(1) 179.1(9) ? . . . .
Ag(1) N(1) C(4) C(5) 90.7(9) ? . . . .
Ag(1) N(1) C(4) C(9) -88.0(9) ? . . . .
C(2) N(1) C(4) C(5) -91(1) ? . . . .
C(2) N(1) C(4) C(9) 89(1) ? . . . .
C(16) N(2) C(3) C(1) -178.2(9) ? . . . .
C(3) N(2) C(16) C(17) -93(1) ? . . . .
C(3) N(2) C(16) C(21) 89(1) ? . . . .
Ag(2) N(3) C(29) C(28) 4.3(9) ? . . . .
C(31) N(3) C(29) C(28) 179.4(6) ? . . . .
Ag(2) N(3) C(31) C(32) 89(1) ? . . . .
Ag(2) N(3) C(31) C(36) -83.8(9) ? . . . .
C(29) N(3) C(31) C(32) -86(1) ? . . . .
C(29) N(3) C(31) C(36) 100.9(9) ? . . . .
C(43) N(4) C(30) C(28) 178.6(6) ? . . . .
C(30) N(4) C(43) C(44) -82.0(8) ? . . . .
C(30) N(4) C(43) C(48) 104.8(8) ? . . . .
C(3) C(1) C(2) N(1) -179.0(9) ? . . . .
C(2) C(1) C(3) N(2) -178.1(9) ? . . . .
N(1) C(4) C(5) C(6) -179.1(8) ? . . . .
N(1) C(4) C(5) C(10) -2(1) ? . . . .
C(9) C(4) C(5) C(6) 0(1) ? . . . .
C(9) C(4) C(5) C(10) 176.6(7) ? . . . .
N(1) C(4) C(9) C(8) -178.9(8) ? . . . .
N(1) C(4) C(9) C(13) -1(1) ? . . . .
C(5) C(4) C(9) C(8) 2(1) ? . . . .
C(5) C(4) C(9) C(13) -179.8(6) ? . . . .
C(4) C(5) C(6) C(7) -4(1) ? . . . .
C(10) C(5) C(6) C(7) 178.6(9) ? . . . .
C(4) C(5) C(10) C(11) -94(1) ? . . . .
C(4) C(5) C(10) C(12) 145(1) ? . . . .
C(6) C(5) C(10) C(11) 82(1) ? . . . .
C(6) C(5) C(10) C(12) -37(1) ? . . . .
C(5) C(6) C(7) C(8) 7(1) ? . . . .
C(6) C(7) C(8) C(9) -5(1) ? . . . .
C(7) C(8) C(9) C(4) 0(1) ? . . . .
C(7) C(8) C(9) C(13) -177.4(8) ? . . . .
C(4) C(9) C(13) C(14) 142.5(9) ? . . . .
C(4) C(9) C(13) C(15) -93(1) ? . . . .
C(8) C(9) C(13) C(14) -39(1) ? . . . .
C(8) C(9) C(13) C(15) 84(1) ? . . . .
N(2) C(16) C(17) C(18) 179.8(6) ? . . . .
N(2) C(16) C(17) C(22) 0(1) ? . . . .
C(21) C(16) C(17) C(18) -3(1) ? . . . .
C(21) C(16) C(17) C(22) 177.3(9) ? . . . .
N(2) C(16) C(21) C(20) 179.3(9) ? . . . .
N(2) C(16) C(21) C(25) 3(1) ? . . . .
C(17) C(16) C(21) C(20) 2(1) ? . . . .
C(17) C(16) C(21) C(25) -172.8(8) ? . . . .
C(16) C(17) C(18) C(19) 2(1) ? . . . .
C(22) C(17) C(18) C(19) -178.8(9) ? . . . .
C(16) C(17) C(22) C(23) 91(1) ? . . . .
C(16) C(17) C(22) C(24) -141(1) ? . . . .
C(18) C(17) C(22) C(23) -86(1) ? . . . .
C(18) C(17) C(22) C(24) 39(1) ? . . . .
C(17) C(18) C(19) C(20) 0(1) ? . . . .
C(18) C(19) C(20) C(21) -1(1) ? . . . .
C(19) C(20) C(21) C(16) 0(1) ? . . . .
C(19) C(20) C(21) C(25) 175.3(9) ? . . . .
C(16) C(21) C(25) C(26) 147(1) ? . . . .
C(16) C(21) C(25) C(27) -85(1) ? . . . .
C(20) C(21) C(25) C(26) -28(1) ? . . . .
C(20) C(21) C(25) C(27) 98(1) ? . . . .
C(30) C(28) C(29) N(3) 179.2(6) ? . . . .
C(29) C(28) C(30) N(4) 178.8(7) ? . . . .
N(3) C(31) C(32) C(33) -175(1) ? . . . .
N(3) C(31) C(32) C(37) 10(1) ? . . . .
C(36) C(31) C(32) C(33) -3(1) ? . . . .
C(36) C(31) C(32) C(37) -177(1) ? . . . .
N(3) C(31) C(36) C(35) 172.3(9) ? . . . .
N(3) C(31) C(36) C(40) 0(1) ? . . . .
C(32) C(31) C(36) C(35) 0(1) ? . . . .
C(32) C(31) C(36) C(40) -172(1) ? . . . .
C(31) C(32) C(33) C(34) 3(1) ? . . . .
C(37) C(32) C(33) C(34) 177(1) ? . . . .
C(31) C(32) C(37) C(38) 98(1) ? . . . .
C(31) C(32) C(37) C(39) -137(1) ? . . . .
C(33) C(32) C(37) C(38) -75(1) ? . . . .
C(33) C(32) C(37) C(39) 48(1) ? . . . .
C(32) C(33) C(34) C(35) 0(1) ? . . . .
C(33) C(34) C(35) C(36) -3(1) ? . . . .
C(34) C(35) C(36) C(31) 3(1) ? . . . .
C(34) C(35) C(36) C(40) 176(1) ? . . . .
C(31) C(36) C(40) C(41) 106(1) ? . . . .
C(31) C(36) C(40) C(42) -124(1) ? . . . .
C(35) C(36) C(40) C(41) -65(1) ? . . . .
C(35) C(36) C(40) C(42) 63(1) ? . . . .
N(4) C(43) C(44) C(45) -178.0(7) ? . . . .
N(4) C(43) C(44) C(49) -0.3(9) ? . . . .
C(48) C(43) C(44) C(45) -5(1) ? . . . .
C(48) C(43) C(44) C(49) 172.6(8) ? . . . .
N(4) C(43) C(48) C(47) 176.9(7) ? . . . .
N(4) C(43) C(48) C(52) -4(1) ? . . . .
C(44) C(43) C(48) C(47) 4(1) ? . . . .
C(44) C(43) C(48) C(52) -177.2(8) ? . . . .
C(43) C(44) C(45) C(46) 1(1) ? . . . .
C(49) C(44) C(45) C(46) -176.0(8) ? . . . .
C(43) C(44) C(49) C(50) 155.7(8) ? . . . .
C(43) C(44) C(49) C(51) -81(1) ? . . . .
C(45) C(44) C(49) C(50) -26(1) ? . . . .
C(45) C(44) C(49) C(51) 96(1) ? . . . .
C(44) C(45) C(46) C(47) 2(1) ? . . . .
C(45) C(46) C(47) C(48) -3(1) ? . . . .
C(46) C(47) C(48) C(43) 0(1) ? . . . .
C(46) C(47) C(48) C(52) -178.3(8) ? . . . .
C(43) C(48) C(52) C(53) -81(1) ? . . . .
C(43) C(48) C(52) C(54) 149(1) ? . . . .
C(47) C(48) C(52) C(53) 96(1) ? . . . .
C(47) C(48) C(52) C(54) -31(1) ? . . . .
